data_4123186
loop_
_publ_author_name
'Li, Bin'
'Li, Jiancheng'
'Roesky, Herbert W.'
'Zhu, Hongping'

_publ_section_title
;
 Synthesis and characterization of coinage metal aluminum sulfur species.
;
_journal_issue 1
_journal_name_full 'Journal of the American Chemical Society'
_journal_page_first 162
_journal_page_last 164
_journal_paper_doi 10.1021/ja511722a
_journal_volume 137
_journal_year 2015
_chemical_formula_sum 'C136 H194 Ag8 Al4 Ge0 N8 S8'
_chemical_formula_weight 3168.35
_chemical_name_systematic
; 
 ? 
;
_space_group_IT_number 14
_symmetry_cell_setting monoclinic
_symmetry_space_group_name_Hall '-P 2yn'
_symmetry_space_group_name_H-M 'P 1 21/n 1'
_atom_sites_solution_hydrogens geom
_atom_sites_solution_primary direct
_atom_sites_solution_secondary difmap
_audit_creation_method SHELXL-97
_cell_angle_alpha 90.00
_cell_angle_beta 101.646(4)
_cell_angle_gamma 90.00
_cell_formula_units_Z 4
_cell_length_a 25.9692(10)
_cell_length_b 17.2638(10)
_cell_length_c 33.7474(12)
_cell_measurement_reflns_used 2744
_cell_measurement_temperature 173(2)
_cell_measurement_theta_max 22.6320
_cell_measurement_theta_min 3.3350
_cell_volume 14818.4(12)
_computing_cell_refinement CrysAlisPro
_computing_data_collection CrysAlisPro
_computing_data_reduction CrysAlisPro
_computing_molecular_graphics 'Bruker SHELXTL'
_computing_publication_material 'Bruker SHELXTL'
_computing_structure_refinement 'SHELXL-97 (Sheldrick, 1997)'
_computing_structure_solution 'SHELXS-97 (Sheldrick, 1990)'
_diffrn_ambient_temperature 173(2)
_diffrn_detector_area_resol_mean 16.1903
_diffrn_measured_fraction_theta_full 0.997
_diffrn_measured_fraction_theta_max 0.997
_diffrn_measurement_device_type 'Xcalibur, Sapphire3, Gemini ultra'
_diffrn_measurement_method 'phi and omega scans'
_diffrn_radiation_monochromator graphite
_diffrn_radiation_source 'Enhanced (Mo) X-ray Source'
_diffrn_radiation_type MoK\a
_diffrn_radiation_wavelength 0.71073
_diffrn_reflns_av_R_equivalents 0.1246
_diffrn_reflns_av_sigmaI/netI 0.2094
_diffrn_reflns_limit_h_max 24
_diffrn_reflns_limit_h_min -30
_diffrn_reflns_limit_k_max 14
_diffrn_reflns_limit_k_min -20
_diffrn_reflns_limit_l_max 40
_diffrn_reflns_limit_l_min -30
_diffrn_reflns_number 57982
_diffrn_reflns_theta_full 25.00
_diffrn_reflns_theta_max 25.00
_diffrn_reflns_theta_min 2.99
_exptl_absorpt_coefficient_mu 1.217
_exptl_absorpt_correction_T_max 0.7928
_exptl_absorpt_correction_T_min 0.6417
_exptl_absorpt_correction_type multi-scan
_exptl_absorpt_process_details empirical
_exptl_crystal_colour colorless
_exptl_crystal_density_diffrn 1.420
_exptl_crystal_density_meas ?
_exptl_crystal_density_method 'not measured'
_exptl_crystal_description rectangular
_exptl_crystal_F_000 6488
_exptl_crystal_size_max 0.40
_exptl_crystal_size_mid 0.20
_exptl_crystal_size_min 0.20
_refine_diff_density_max 1.132
_refine_diff_density_min -0.701
_refine_diff_density_rms 0.153
_refine_ls_extinction_method none
_refine_ls_goodness_of_fit_ref 0.982
_refine_ls_hydrogen_treatment 'refined in a riding mode to the carrier atom'
_refine_ls_matrix_type full
_refine_ls_number_parameters 1430
_refine_ls_number_reflns 26016
_refine_ls_number_restraints 1
_refine_ls_restrained_S_all 0.982
_refine_ls_R_factor_all 0.1724
_refine_ls_R_factor_gt 0.0873
_refine_ls_shift/su_max 0.037
_refine_ls_shift/su_mean 0.001
_refine_ls_structure_factor_coef Fsqd
_refine_ls_weighting_details 'calc w=1/[\s^2^(Fo^2^)+(0.0260P)^2^+0.0000P] where P=(Fo^2^+2Fc^2^)/3'
_refine_ls_weighting_scheme calc
_refine_ls_wR_factor_gt 0.1380
_refine_ls_wR_factor_ref 0.1694
_reflns_number_gt 13519
_reflns_number_total 26016
_reflns_threshold_expression >2sigma(I)
_cod_data_source_file ja511722a_si_003.cif
_cod_data_source_block lb-140101
_cod_depositor_comments
;
The following automatic conversions were performed:

'_symmetry_cell_setting' value 'Monoclinic' changed to 'monoclinic'
according to
/home/saulius/struct/COD-crude-data--automatic-downloads/rss-feeds/ACS/lib/dictionaries/cif_core.dic
dictionary named 'cif_core.dic' version 2.4.2 from 2011-04-26.

Automatic conversion script
Id: cif_fix_values 2935 2014-11-11 08:27:57Z andrius 

The following automatic conversions were performed:

'_exptl_crystal_density_meas' value 'not measured' was changed to '?'
- the value is perceived as not measured.

Automatic conversion script
Id: cif_fix_values 3008 2015-01-20 13:52:24Z robertas 

 Adding full bibliography for 4123185--4123188.cif.
;
_cod_original_sg_symbol_H-M P2(1)/n
_cod_database_code 4123186

loop_
_symmetry_equiv_pos_as_xyz
'x, y, z'
'-x+1/2, y+1/2, -z+1/2'
'-x, -y, -z'
'x-1/2, -y-1/2, z-1/2'

loop_
_atom_site_label
_atom_site_type_symbol
_atom_site_fract_x
_atom_site_fract_y
_atom_site_fract_z
_atom_site_U_iso_or_equiv
_atom_site_adp_type
_atom_site_occupancy
_atom_site_symmetry_multiplicity
_atom_site_calc_flag
_atom_site_refinement_flags
_atom_site_disorder_assembly
_atom_site_disorder_group
Ag1 Ag 0.06283(3) 0.68973(6) 0.20379(2) 0.0312(2) Uani 1 1 d . . .
Ag2 Ag 0.04301(3) 0.86049(6) 0.18486(3) 0.0323(2) Uani 1 1 d . . .
Ag3 Ag 0.04389(3) 0.65943(6) 0.28908(3) 0.0319(2) Uani 1 1 d . . .
Ag4 Ag 0.03626(3) 0.80415(6) 0.32845(3) 0.0329(2) Uani 1 1 d . . .
Ag5 Ag -0.06687(3) 0.68713(6) 0.24401(2) 0.0314(2) Uani 1 1 d . . .
Ag6 Ag -0.04222(3) 0.89991(6) 0.27060(2) 0.0313(2) Uani 1 1 d . . .
Ag7 Ag -0.06064(3) 0.81983(6) 0.18825(3) 0.0333(2) Uani 1 1 d . . .
Ag8 Ag 0.10390(3) 0.86638(6) 0.27090(2) 0.0312(2) Uani 1 1 d . . .
Al1 Al -0.05139(11) 0.6751(2) 0.13006(9) 0.0244(8) Uani 1 1 d . . .
Al2 Al 0.16575(11) 0.6831(2) 0.30522(9) 0.0235(8) Uani 1 1 d . . .
Al3 Al -0.07359(11) 0.7446(2) 0.34490(9) 0.0248(8) Uani 1 1 d . . .
Al4 Al 0.01710(11) 1.0329(2) 0.21448(10) 0.0247(8) Uani 1 1 d . . .
S1 S 0.02161(10) 0.74813(18) 0.14150(8) 0.0288(7) Uani 1 1 d . . .
S2 S -0.10405(10) 0.69556(18) 0.17301(8) 0.0281(7) Uani 1 1 d . . .
S3 S 0.11428(9) 0.61689(17) 0.25669(8) 0.0254(7) Uani 1 1 d . . .
S4 S 0.12882(10) 0.78449(18) 0.32947(8) 0.0265(7) Uani 1 1 d . . .
S5 S -0.03691(10) 0.65233(18) 0.31403(8) 0.0269(7) Uani 1 1 d . . .
S6 S -0.04548(10) 0.86402(18) 0.33748(8) 0.0283(7) Uani 1 1 d . . .
S7 S -0.05368(10) 0.95623(18) 0.20535(8) 0.0259(7) Uani 1 1 d . . .
S8 S 0.09236(10) 0.96739(18) 0.22090(8) 0.0263(7) Uani 1 1 d . . .
N1 N -0.0879(3) 0.6925(6) 0.0756(3) 0.036(3) Uani 1 1 d . . .
N2 N -0.0378(3) 0.5674(5) 0.1226(3) 0.026(2) Uani 1 1 d . . .
N3 N 0.2313(3) 0.7188(6) 0.2937(2) 0.025(2) Uani 1 1 d . . .
N4 N 0.1951(3) 0.6069(5) 0.3443(2) 0.019(2) Uani 1 1 d . . .
N5 N -0.0659(3) 0.7326(5) 0.4028(2) 0.023(2) Uani 1 1 d . . .
N6 N -0.1481(3) 0.7284(5) 0.3320(2) 0.024(2) Uani 1 1 d . . .
N7 N 0.0178(3) 1.1094(5) 0.2549(2) 0.023(2) Uani 1 1 d . . .
N8 N 0.0071(3) 1.1029(6) 0.1703(3) 0.025(2) Uani 1 1 d . . .
C1 C -0.0596(5) 0.4398(8) 0.0887(4) 0.055(4) Uani 1 1 d . . .
H1A H -0.0340 0.4212 0.1122 0.083 Uiso 1 1 calc R . .
H1B H -0.0462 0.4304 0.0640 0.083 Uiso 1 1 calc R . .
H1C H -0.0929 0.4122 0.0871 0.083 Uiso 1 1 calc R . .
C2 C -0.0684(4) 0.5255(8) 0.0931(3) 0.035(3) Uani 1 1 d . . .
C3 C -0.1076(5) 0.5582(8) 0.0637(4) 0.046(4) Uani 1 1 d . . .
H3A H -0.1317 0.5230 0.0482 0.055 Uiso 1 1 calc R . .
C4 C -0.1154(4) 0.6350(8) 0.0544(4) 0.038(3) Uani 1 1 d . . .
C5 C -0.1533(5) 0.6513(8) 0.0144(3) 0.056(4) Uani 1 1 d . . .
H5A H -0.1558 0.7073 0.0097 0.084 Uiso 1 1 calc R . .
H5B H -0.1882 0.6307 0.0155 0.084 Uiso 1 1 calc R . .
H5C H -0.1403 0.6262 -0.0078 0.084 Uiso 1 1 calc R . .
C6 C 0.3229(4) 0.6944(7) 0.2828(4) 0.044(3) Uani 1 1 d . . .
H6A H 0.3150 0.7384 0.2642 0.066 Uiso 1 1 calc R . .
H6B H 0.3359 0.6510 0.2689 0.066 Uiso 1 1 calc R . .
H6C H 0.3498 0.7096 0.3063 0.066 Uiso 1 1 calc R . .
C7 C 0.2725(4) 0.6697(7) 0.2971(3) 0.029(3) Uani 1 1 d . . .
C8 C 0.2739(4) 0.5995(7) 0.3158(3) 0.029(3) Uani 1 1 d . . .
H8A H 0.3003 0.5646 0.3111 0.034 Uiso 1 1 calc R . .
C9 C 0.2413(4) 0.5726(7) 0.3412(3) 0.034(3) Uani 1 1 d . . .
C10 C 0.2618(4) 0.5050(7) 0.3674(3) 0.035(3) Uani 1 1 d . . .
H10A H 0.2345 0.4651 0.3649 0.052 Uiso 1 1 calc R . .
H10B H 0.2716 0.5219 0.3956 0.052 Uiso 1 1 calc R . .
H10C H 0.2927 0.4836 0.3587 0.052 Uiso 1 1 calc R . .
C11 C -0.0991(4) 0.7505(10) 0.4656(3) 0.066(5) Uani 1 1 d . . .
H11A H -0.0725 0.7890 0.4771 0.098 Uiso 1 1 calc R . .
H11B H -0.0877 0.6991 0.4761 0.098 Uiso 1 1 calc R . .
H11C H -0.1326 0.7636 0.4731 0.098 Uiso 1 1 calc R . .
C12 C -0.1059(4) 0.7505(7) 0.4205(3) 0.032(3) Uani 1 1 d . . .
C13 C -0.1569(4) 0.7611(7) 0.3991(3) 0.038(3) Uani 1 1 d . . .
H13A H -0.1808 0.7823 0.4141 0.045 Uiso 1 1 calc R . .
C14 C -0.1777(4) 0.7451(8) 0.3589(3) 0.036(3) Uani 1 1 d . . .
C15 C -0.2376(4) 0.7377(8) 0.3481(3) 0.050(4) Uani 1 1 d . . .
H15A H -0.2493 0.7380 0.3186 0.075 Uiso 1 1 calc R . .
H15B H -0.2535 0.7814 0.3597 0.075 Uiso 1 1 calc R . .
H15C H -0.2483 0.6891 0.3591 0.075 Uiso 1 1 calc R . .
C16 C 0.0342(5) 1.2429(7) 0.2821(4) 0.049(4) Uani 1 1 d . . .
H16A H 0.0402 1.2172 0.3085 0.073 Uiso 1 1 calc R . .
H16B H 0.0011 1.2719 0.2780 0.073 Uiso 1 1 calc R . .
H16C H 0.0633 1.2785 0.2810 0.073 Uiso 1 1 calc R . .
C17 C 0.0311(4) 1.1835(7) 0.2496(3) 0.027(3) Uani 1 1 d . . .
C18 C 0.0383(4) 1.2112(7) 0.2120(3) 0.028(3) Uani 1 1 d . . .
H18A H 0.0564 1.2592 0.2127 0.033 Uiso 1 1 calc R . .
C19 C 0.0231(4) 1.1790(8) 0.1748(4) 0.035(3) Uani 1 1 d . . .
C20 C 0.0218(4) 1.2301(7) 0.1388(3) 0.041(3) Uani 1 1 d . . .
H20A H 0.0409 1.2781 0.1474 0.062 Uiso 1 1 calc R . .
H20B H -0.0147 1.2422 0.1265 0.062 Uiso 1 1 calc R . .
H20C H 0.0385 1.2033 0.1191 0.062 Uiso 1 1 calc R . .
C21 C -0.0881(5) 0.7669(8) 0.0550(3) 0.040(3) Uani 1 1 d . . .
C22 C -0.0488(5) 0.7749(9) 0.0306(4) 0.050(4) Uani 1 1 d . . .
C23 C -0.0518(6) 0.8418(9) 0.0071(4) 0.056(4) Uani 1 1 d . . .
H23A H -0.0272 0.8488 -0.0099 0.067 Uiso 1 1 calc R . .
C24 C -0.0894(5) 0.8983(9) 0.0079(4) 0.059(4) Uani 1 1 d . . .
H24A H -0.0905 0.9425 -0.0090 0.071 Uiso 1 1 calc R . .
C25 C -0.1253(5) 0.8916(9) 0.0329(4) 0.053(4) Uani 1 1 d . . .
H25A H -0.1501 0.9319 0.0337 0.064 Uiso 1 1 calc R . .
C26 C -0.1254(5) 0.8255(8) 0.0572(3) 0.040(3) Uani 1 1 d . . .
C27 C 0.0030(4) 0.5239(7) 0.1503(3) 0.029(3) Uani 1 1 d . . .
C28 C -0.0103(4) 0.4814(7) 0.1822(3) 0.035(3) Uani 1 1 d . . .
C29 C 0.0281(5) 0.4371(7) 0.2054(4) 0.048(4) Uani 1 1 d . . .
H29A H 0.0195 0.4069 0.2267 0.057 Uiso 1 1 calc R . .
C30 C 0.0789(5) 0.4350(8) 0.1988(4) 0.058(4) Uani 1 1 d . . .
H30A H 0.1050 0.4042 0.2155 0.069 Uiso 1 1 calc R . .
C31 C 0.0910(5) 0.4779(9) 0.1679(4) 0.054(4) Uani 1 1 d . . .
H31A H 0.1260 0.4768 0.1635 0.065 Uiso 1 1 calc R . .
C32 C 0.0532(4) 0.5241(8) 0.1422(4) 0.039(3) Uani 1 1 d . . .
C33 C 0.2391(4) 0.7999(7) 0.2831(4) 0.033(3) Uani 1 1 d . . .
C34 C 0.2245(4) 0.8247(7) 0.2426(3) 0.028(3) Uani 1 1 d . . .
C35 C 0.2362(4) 0.9020(7) 0.2350(4) 0.033(3) Uani 1 1 d . . .
H35A H 0.2289 0.9207 0.2080 0.040 Uiso 1 1 calc R . .
C36 C 0.2578(4) 0.9506(8) 0.2655(3) 0.042(3) Uani 1 1 d . . .
H36A H 0.2653 1.0024 0.2590 0.051 Uiso 1 1 calc R . .
C37 C 0.2691(4) 0.9285(8) 0.3048(4) 0.041(3) Uani 1 1 d . . .
H37A H 0.2819 0.9653 0.3254 0.049 Uiso 1 1 calc R . .
C38 C 0.2617(4) 0.8492(7) 0.3153(3) 0.030(3) Uani 1 1 d . . .
C39 C 0.1710(3) 0.5751(7) 0.3767(3) 0.023(3) Uani 1 1 d . . .
C40 C 0.1814(4) 0.6133(7) 0.4136(3) 0.028(3) Uani 1 1 d . . .
C41 C 0.1646(4) 0.5779(8) 0.4453(4) 0.044(4) Uani 1 1 d . . .
H41A H 0.1709 0.6026 0.4710 0.053 Uiso 1 1 calc R . .
C42 C 0.1384(4) 0.5064(8) 0.4408(4) 0.043(3) Uani 1 1 d . . .
H42A H 0.1280 0.4821 0.4631 0.051 Uiso 1 1 calc R . .
C43 C 0.1284(4) 0.4725(7) 0.4036(4) 0.037(3) Uani 1 1 d . . .
H43A H 0.1100 0.4246 0.4002 0.045 Uiso 1 1 calc R . .
C44 C 0.1442(4) 0.5058(8) 0.3703(3) 0.033(3) Uani 1 1 d . . .
C45 C -0.0167(4) 0.7092(8) 0.4301(3) 0.031(3) Uani 1 1 d . . .
C46 C 0.0177(4) 0.7657(8) 0.4509(3) 0.032(3) Uani 1 1 d . . .
C47 C 0.0586(5) 0.7381(10) 0.4819(4) 0.055(4) Uani 1 1 d . . .
H47A H 0.0813 0.7741 0.4981 0.066 Uiso 1 1 calc R . .
C48 C 0.0662(5) 0.6598(9) 0.4890(4) 0.053(4) Uani 1 1 d . . .
H48A H 0.0950 0.6423 0.5090 0.063 Uiso 1 1 calc R . .
C49 C 0.0327(4) 0.6078(8) 0.4675(3) 0.042(3) Uani 1 1 d . . .
H49A H 0.0384 0.5542 0.4733 0.050 Uiso 1 1 calc R . .
C50 C -0.0089(4) 0.6290(8) 0.4379(3) 0.035(3) Uani 1 1 d . . .
C51 C -0.1748(4) 0.6926(7) 0.2941(3) 0.027(3) Uani 1 1 d . . .
C52 C -0.1921(4) 0.7394(7) 0.2593(4) 0.030(3) Uani 1 1 d . . .
C53 C -0.2172(4) 0.7024(9) 0.2245(4) 0.044(4) Uani 1 1 d . . .
H53A H -0.2295 0.7320 0.2008 0.053 Uiso 1 1 calc R . .
C54 C -0.2246(5) 0.6243(9) 0.2235(5) 0.055(4) Uani 1 1 d . . .
H54A H -0.2419 0.6001 0.1991 0.066 Uiso 1 1 calc R . .
C55 C -0.2076(5) 0.5810(9) 0.2568(4) 0.052(4) Uani 1 1 d . . .
H55A H -0.2128 0.5265 0.2552 0.062 Uiso 1 1 calc R . .
C56 C -0.1832(4) 0.6131(8) 0.2927(3) 0.031(3) Uani 1 1 d . . .
C57 C 0.0087(4) 1.0923(7) 0.2955(3) 0.032(3) Uani 1 1 d . . .
C58 C -0.0452(4) 1.0932(7) 0.3009(4) 0.035(3) Uani 1 1 d . . .
C59 C -0.0514(4) 1.0813(8) 0.3404(4) 0.044(4) Uani 1 1 d . . .
H59A H -0.0860 1.0830 0.3456 0.053 Uiso 1 1 calc R . .
C60 C -0.0112(5) 1.0676(8) 0.3716(4) 0.050(4) Uani 1 1 d . . .
H60A H -0.0183 1.0586 0.3978 0.060 Uiso 1 1 calc R . .
C61 C 0.0400(5) 1.0664(7) 0.3662(3) 0.037(3) Uani 1 1 d . . .
H61A H 0.0680 1.0592 0.3887 0.045 Uiso 1 1 calc R . .
C62 C 0.0506(4) 1.0757(7) 0.3275(4) 0.036(3) Uani 1 1 d . . .
C63 C -0.0213(4) 1.0858(7) 0.1299(3) 0.032(3) Uani 1 1 d . . .
C64 C 0.0039(4) 1.0529(7) 0.1013(3) 0.029(3) Uani 1 1 d . . .
C65 C -0.0221(5) 1.0468(8) 0.0611(4) 0.045(4) Uani 1 1 d . . .
H65A H -0.0052 1.0233 0.0417 0.055 Uiso 1 1 calc R . .
C66 C -0.0726(5) 1.0753(8) 0.0496(4) 0.050(4) Uani 1 1 d . . .
H66A H -0.0895 1.0754 0.0219 0.060 Uiso 1 1 calc R . .
C67 C -0.0982(4) 1.1034(7) 0.0782(4) 0.041(3) Uani 1 1 d . . .
H67A H -0.1339 1.1189 0.0699 0.049 Uiso 1 1 calc R . .
C68 C -0.0752(4) 1.1102(7) 0.1178(4) 0.037(3) Uani 1 1 d . . .
C221 C -0.0068(5) 0.7152(8) 0.0281(4) 0.052(4) Uani 1 1 d . . .
H22A H -0.0082 0.6755 0.0494 0.062 Uiso 1 1 calc R . .
C222 C 0.0476(5) 0.7479(9) 0.0362(4) 0.063(4) Uani 1 1 d . . .
H22B H 0.0729 0.7064 0.0347 0.094 Uiso 1 1 calc R . .
H22C H 0.0554 0.7711 0.0633 0.094 Uiso 1 1 calc R . .
H22D H 0.0503 0.7876 0.0160 0.094 Uiso 1 1 calc R . .
C223 C -0.0192(6) 0.6734(10) -0.0132(4) 0.092(6) Uani 1 1 d . . .
H22E H 0.0089 0.6363 -0.0148 0.138 Uiso 1 1 calc R . .
H22F H -0.0216 0.7115 -0.0350 0.138 Uiso 1 1 calc R . .
H22G H -0.0527 0.6458 -0.0160 0.138 Uiso 1 1 calc R . .
C261 C -0.1659(5) 0.8186(9) 0.0836(3) 0.049(4) Uani 1 1 d . . .
H26A H -0.1576 0.7711 0.1007 0.059 Uiso 1 1 calc R . .
C262 C -0.1621(5) 0.8875(9) 0.1114(3) 0.062(5) Uani 1 1 d . . .
H26B H -0.1254 0.8951 0.1251 0.093 Uiso 1 1 calc R . .
H26C H -0.1838 0.8785 0.1316 0.093 Uiso 1 1 calc R . .
H26D H -0.1747 0.9338 0.0956 0.093 Uiso 1 1 calc R . .
C263 C -0.2220(5) 0.8096(10) 0.0580(4) 0.077(5) Uani 1 1 d . . .
H26E H -0.2229 0.7659 0.0393 0.116 Uiso 1 1 calc R . .
H26F H -0.2320 0.8572 0.0425 0.116 Uiso 1 1 calc R . .
H26G H -0.2467 0.8001 0.0759 0.116 Uiso 1 1 calc R . .
C281 C -0.0650(5) 0.4837(8) 0.1920(4) 0.048(4) Uani 1 1 d . . .
H28A H -0.0853 0.5279 0.1773 0.057 Uiso 1 1 calc R . .
C282 C -0.0617(5) 0.4937(9) 0.2364(3) 0.063(4) Uani 1 1 d . . .
H28B H -0.0349 0.5326 0.2469 0.094 Uiso 1 1 calc R . .
H28C H -0.0521 0.4442 0.2502 0.094 Uiso 1 1 calc R . .
H28D H -0.0958 0.5108 0.2414 0.094 Uiso 1 1 calc R . .
C283 C -0.0957(6) 0.4096(11) 0.1815(5) 0.109(8) Uani 1 1 d . . .
H28E H -0.1259 0.4089 0.1948 0.164 Uiso 1 1 calc R . .
H28F H -0.0730 0.3651 0.1906 0.164 Uiso 1 1 calc R . .
H28G H -0.1082 0.4067 0.1521 0.164 Uiso 1 1 calc R . .
C321 C 0.0692(5) 0.5664(8) 0.1082(4) 0.053(4) Uani 1 1 d . . .
H32A H 0.0440 0.6104 0.1009 0.063 Uiso 1 1 calc R . .
C322 C 0.1253(4) 0.6023(9) 0.1206(4) 0.068(5) Uani 1 1 d . . .
H32B H 0.1285 0.6288 0.1467 0.102 Uiso 1 1 calc R . .
H32C H 0.1308 0.6395 0.1000 0.102 Uiso 1 1 calc R . .
H32D H 0.1517 0.5611 0.1230 0.102 Uiso 1 1 calc R . .
C323 C 0.0652(5) 0.5175(9) 0.0714(4) 0.067(5) Uani 1 1 d . . .
H32E H 0.0289 0.4996 0.0625 0.100 Uiso 1 1 calc R . .
H32F H 0.0887 0.4727 0.0776 0.100 Uiso 1 1 calc R . .
H32G H 0.0755 0.5481 0.0498 0.100 Uiso 1 1 calc R . .
C341 C 0.1990(4) 0.7722(7) 0.2087(3) 0.036(3) Uani 1 1 d . . .
H34A H 0.1705 0.7439 0.2188 0.043 Uiso 1 1 calc R . .
C342 C 0.1725(4) 0.8137(8) 0.1709(3) 0.042(3) Uani 1 1 d . . .
H34B H 0.1503 0.8554 0.1779 0.062 Uiso 1 1 calc R . .
H34C H 0.1507 0.7771 0.1526 0.062 Uiso 1 1 calc R . .
H34D H 0.1992 0.8358 0.1574 0.062 Uiso 1 1 calc R . .
C343 C 0.2356(5) 0.7092(7) 0.1966(4) 0.054(4) Uani 1 1 d . . .
H34E H 0.2415 0.6683 0.2172 0.081 Uiso 1 1 calc R . .
H34F H 0.2693 0.7326 0.1945 0.081 Uiso 1 1 calc R . .
H34G H 0.2191 0.6869 0.1704 0.081 Uiso 1 1 calc R . .
C381 C 0.2759(4) 0.8249(7) 0.3588(3) 0.035(3) Uani 1 1 d . . .
H38A H 0.2605 0.7723 0.3609 0.042 Uiso 1 1 calc R . .
C382 C 0.3363(4) 0.8175(9) 0.3725(4) 0.065(5) Uani 1 1 d . . .
H38B H 0.3494 0.7783 0.3560 0.097 Uiso 1 1 calc R . .
H38C H 0.3450 0.8021 0.4011 0.097 Uiso 1 1 calc R . .
H38D H 0.3528 0.8675 0.3692 0.097 Uiso 1 1 calc R . .
C383 C 0.2540(5) 0.8779(8) 0.3867(3) 0.048(4) Uani 1 1 d . . .
H38E H 0.2157 0.8717 0.3821 0.072 Uiso 1 1 calc R . .
H38F H 0.2625 0.9317 0.3813 0.072 Uiso 1 1 calc R . .
H38G H 0.2695 0.8649 0.4148 0.072 Uiso 1 1 calc R . .
C401 C 0.2117(4) 0.6893(7) 0.4213(3) 0.032(3) Uani 1 1 d . . .
H40A H 0.2092 0.7154 0.3945 0.038 Uiso 1 1 calc R . .
C402 C 0.1880(4) 0.7441(8) 0.4481(3) 0.052(4) Uani 1 1 d . . .
H40B H 0.2064 0.7939 0.4500 0.078 Uiso 1 1 calc R . .
H40C H 0.1915 0.7216 0.4752 0.078 Uiso 1 1 calc R . .
H40D H 0.1506 0.7522 0.4363 0.078 Uiso 1 1 calc R . .
C403 C 0.2696(4) 0.6729(7) 0.4381(3) 0.038(3) Uani 1 1 d . . .
H40E H 0.2855 0.6495 0.4170 0.058 Uiso 1 1 calc R . .
H40F H 0.2729 0.6371 0.4611 0.058 Uiso 1 1 calc R . .
H40G H 0.2878 0.7214 0.4472 0.058 Uiso 1 1 calc R . .
C441 C 0.1279(4) 0.4627(7) 0.3301(3) 0.032(3) Uani 1 1 d . . .
H44A H 0.1422 0.4923 0.3092 0.039 Uiso 1 1 calc R . .
C442 C 0.0687(4) 0.4601(8) 0.3164(4) 0.046(4) Uani 1 1 d . . .
H44B H 0.0543 0.5124 0.3172 0.069 Uiso 1 1 calc R . .
H44C H 0.0538 0.4262 0.3345 0.069 Uiso 1 1 calc R . .
H44D H 0.0596 0.4400 0.2888 0.069 Uiso 1 1 calc R . .
C443 C 0.1504(5) 0.3794(8) 0.3313(4) 0.058(4) Uani 1 1 d . . .
H44E H 0.1412 0.3562 0.3043 0.086 Uiso 1 1 calc R . .
H44F H 0.1355 0.3481 0.3505 0.086 Uiso 1 1 calc R . .
H44G H 0.1887 0.3812 0.3400 0.086 Uiso 1 1 calc R . .
C461 C 0.0121(5) 0.8512(8) 0.4423(4) 0.045(4) Uani 1 1 d . . .
H46A H -0.0180 0.8592 0.4191 0.054 Uiso 1 1 calc R . .
C462 C 0.0018(5) 0.8990(9) 0.4788(4) 0.080(5) Uani 1 1 d . . .
H46B H -0.0341 0.8891 0.4826 0.120 Uiso 1 1 calc R . .
H46C H 0.0059 0.9542 0.4737 0.120 Uiso 1 1 calc R . .
H46D H 0.0269 0.8837 0.5033 0.120 Uiso 1 1 calc R . .
C463 C 0.0624(5) 0.8814(7) 0.4301(4) 0.048(3) Uani 1 1 d . . .
H46E H 0.0714 0.8477 0.4091 0.072 Uiso 1 1 calc R . .
H46F H 0.0913 0.8814 0.4537 0.072 Uiso 1 1 calc R . .
H46G H 0.0565 0.9342 0.4195 0.072 Uiso 1 1 calc R . .
C501 C -0.0441(5) 0.5682(9) 0.4154(4) 0.051(4) Uani 1 1 d . . .
H50A H -0.0631 0.5926 0.3897 0.061 Uiso 1 1 calc R . .
C502 C -0.0134(5) 0.4989(9) 0.4034(5) 0.082(5) Uani 1 1 d . . .
H50B H 0.0139 0.5176 0.3895 0.123 Uiso 1 1 calc R . .
H50C H -0.0375 0.4646 0.3854 0.123 Uiso 1 1 calc R . .
H50D H 0.0032 0.4703 0.4278 0.123 Uiso 1 1 calc R . .
C503 C -0.0854(5) 0.5425(10) 0.4382(4) 0.082(5) Uani 1 1 d . . .
H50E H -0.1033 0.5881 0.4463 0.123 Uiso 1 1 calc R . .
H50F H -0.0687 0.5134 0.4623 0.123 Uiso 1 1 calc R . .
H50G H -0.1111 0.5095 0.4207 0.123 Uiso 1 1 calc R . .
C521 C -0.1844(4) 0.8267(8) 0.2598(4) 0.051(4) Uani 1 1 d . . .
H52A H -0.1496 0.8377 0.2777 0.062 Uiso 1 1 calc R . .
C522 C -0.1834(5) 0.8612(8) 0.2184(4) 0.058(4) Uani 1 1 d . . .
H52B H -0.1713 0.9151 0.2216 0.087 Uiso 1 1 calc R . .
H52C H -0.2188 0.8596 0.2015 0.087 Uiso 1 1 calc R . .
H52D H -0.1593 0.8312 0.2054 0.087 Uiso 1 1 calc R . .
C523 C -0.2258(7) 0.8708(9) 0.2770(4) 0.094(6) Uani 1 1 d . . .
H52E H -0.2232 0.9262 0.2713 0.141 Uiso 1 1 calc R . .
H52F H -0.2199 0.8627 0.3063 0.141 Uiso 1 1 calc R . .
H52G H -0.2609 0.8520 0.2644 0.141 Uiso 1 1 calc R . .
C561 C -0.1672(4) 0.5604(7) 0.3285(4) 0.044(4) Uani 1 1 d . . .
H56A H -0.1466 0.5925 0.3508 0.052 Uiso 1 1 calc R . .
C562 C -0.2150(5) 0.5301(9) 0.3432(4) 0.069(5) Uani 1 1 d . . .
H56B H -0.2349 0.5737 0.3509 0.104 Uiso 1 1 calc R . .
H56C H -0.2035 0.4963 0.3666 0.104 Uiso 1 1 calc R . .
H56D H -0.2373 0.5006 0.3214 0.104 Uiso 1 1 calc R . .
C563 C -0.1314(4) 0.4918(7) 0.3217(4) 0.046(4) Uani 1 1 d . . .
H56E H -0.1230 0.4604 0.3463 0.069 Uiso 1 1 calc R . .
H56F H -0.0988 0.5119 0.3151 0.069 Uiso 1 1 calc R . .
H56G H -0.1497 0.4597 0.2993 0.069 Uiso 1 1 calc R . .
C581 C -0.0909(5) 1.1077(8) 0.2668(4) 0.043(3) Uani 1 1 d . . .
H58A H -0.0810 1.0891 0.2413 0.052 Uiso 1 1 calc R . .
C582 C -0.1405(4) 1.0635(8) 0.2720(4) 0.066(5) Uani 1 1 d . . .
H58B H -0.1313 1.0098 0.2797 0.099 Uiso 1 1 calc R . .
H58C H -0.1663 1.0641 0.2464 0.099 Uiso 1 1 calc R . .
H58D H -0.1557 1.0884 0.2931 0.099 Uiso 1 1 calc R . .
C583 C -0.1029(5) 1.1951(8) 0.2621(4) 0.063(4) Uani 1 1 d . . .
H58E H -0.0733 1.2218 0.2541 0.094 Uiso 1 1 calc R . .
H58F H -0.1084 1.2162 0.2879 0.094 Uiso 1 1 calc R . .
H58G H -0.1347 1.2030 0.2413 0.094 Uiso 1 1 calc R . .
C621 C 0.1075(4) 1.0713(9) 0.3218(4) 0.048(4) Uani 1 1 d . . .
H62A H 0.1077 1.0669 0.2923 0.058 Uiso 1 1 calc R . .
C622 C 0.1400(5) 1.1446(9) 0.3394(5) 0.088(6) Uani 1 1 d . . .
H62B H 0.1772 1.1364 0.3388 0.132 Uiso 1 1 calc R . .
H62C H 0.1361 1.1531 0.3674 0.132 Uiso 1 1 calc R . .
H62D H 0.1269 1.1900 0.3230 0.132 Uiso 1 1 calc R . .
C623 C 0.1356(5) 1.0041(8) 0.3434(4) 0.051(4) Uani 1 1 d . . .
H62E H 0.1140 0.9574 0.3371 0.077 Uiso 1 1 calc R . .
H62F H 0.1422 1.0136 0.3727 0.077 Uiso 1 1 calc R . .
H62G H 0.1692 0.9968 0.3349 0.077 Uiso 1 1 calc R . .
C641 C 0.0610(4) 1.0233(8) 0.1123(3) 0.043(4) Uani 1 1 d . . .
H64A H 0.0690 1.0126 0.1420 0.051 Uiso 1 1 calc R . .
C642 C 0.0685(5) 0.9479(8) 0.0910(4) 0.059(4) Uani 1 1 d . . .
H64B H 0.0422 0.9102 0.0958 0.089 Uiso 1 1 calc R . .
H64C H 0.1038 0.9276 0.1017 0.089 Uiso 1 1 calc R . .
H64D H 0.0644 0.9573 0.0619 0.089 Uiso 1 1 calc R . .
C643 C 0.0997(4) 1.0882(9) 0.1042(4) 0.057(4) Uani 1 1 d . . .
H64E H 0.1349 1.0663 0.1062 0.086 Uiso 1 1 calc R . .
H64F H 0.1009 1.1295 0.1243 0.086 Uiso 1 1 calc R . .
H64G H 0.0874 1.1096 0.0770 0.086 Uiso 1 1 calc R . .
C681 C -0.1047(4) 1.1452(8) 0.1482(4) 0.047(4) Uani 1 1 d . . .
H68A H -0.0801 1.1466 0.1751 0.056 Uiso 1 1 calc R . .
C682 C -0.1236(5) 1.2277(8) 0.1378(5) 0.067(5) Uani 1 1 d . . .
H68B H -0.0932 1.2617 0.1385 0.101 Uiso 1 1 calc R . .
H68C H -0.1439 1.2457 0.1575 0.101 Uiso 1 1 calc R . .
H68D H -0.1459 1.2287 0.1106 0.101 Uiso 1 1 calc R . .
C683 C -0.1514(4) 1.0904(7) 0.1521(3) 0.041(3) Uani 1 1 d . . .
H68E H -0.1379 1.0384 0.1598 0.061 Uiso 1 1 calc R . .
H68F H -0.1763 1.0879 0.1260 0.061 Uiso 1 1 calc R . .
H68G H -0.1694 1.1107 0.1728 0.061 Uiso 1 1 calc R . .
C71 C -0.3272(6) 0.7774(11) 0.1390(5) 0.103(6) Uiso 1 1 d . . .
H71A H -0.2958 0.7796 0.1271 0.154 Uiso 1 1 calc R . .
H71B H -0.3287 0.7272 0.1523 0.154 Uiso 1 1 calc R . .
H71C H -0.3258 0.8190 0.1590 0.154 Uiso 1 1 calc R . .
C72 C -0.3741(6) 0.7869(12) 0.1071(5) 0.105(6) Uiso 1 1 d . . .
H72A H -0.3732 0.7476 0.0859 0.126 Uiso 1 1 calc R . .
H72B H -0.3727 0.8386 0.0946 0.126 Uiso 1 1 calc R . .
C73 C -0.4251(5) 0.7797(10) 0.1208(4) 0.078(5) Uiso 1 1 d . . .
H73A H -0.4234 0.7320 0.1373 0.094 Uiso 1 1 calc R . .
H73B H -0.4276 0.8239 0.1390 0.094 Uiso 1 1 calc R . .
C74 C -0.4745(5) 0.7771(10) 0.0900(4) 0.069(4) Uiso 1 1 d . . .
H74A H -0.4736 0.7298 0.0736 0.083 Uiso 1 1 calc R . .
H74B H -0.4744 0.8220 0.0717 0.083 Uiso 1 1 calc R . .
C75 C -0.5258(5) 0.7778(10) 0.1039(4) 0.070(4) Uiso 1 1 d . . .
H75A H -0.5246 0.7360 0.1242 0.084 Uiso 1 1 calc R . .
H75B H -0.5283 0.8275 0.1181 0.084 Uiso 1 1 calc R . .
C76 C -0.5747(5) 0.7681(10) 0.0733(4) 0.082(5) Uiso 1 1 d . . .
H76A H -0.6049 0.7686 0.0866 0.124 Uiso 1 1 calc R . .
H76B H -0.5736 0.7187 0.0592 0.124 Uiso 1 1 calc R . .
H76C H -0.5779 0.8107 0.0537 0.124 Uiso 1 1 calc R . .
C84 C 0.2381(6) 1.0539(11) 0.4905(5) 0.072(9) Uiso 0.50 1 d PG . .
C85 C 0.2792(7) 1.0671(11) 0.4706(4) 0.064(8) Uiso 0.50 1 d PG . .
H85A H 0.2790 1.0432 0.4452 0.077 Uiso 0.50 1 calc PR . .
C86 C 0.3206(6) 1.1153(11) 0.4878(5) 0.056(8) Uiso 0.50 1 d PG . .
H86A H 0.3486 1.1243 0.4742 0.067 Uiso 0.50 1 calc PR . .
C87 C 0.3208(5) 1.1503(10) 0.5250(5) 0.059(8) Uiso 0.50 1 d PG . .
H87A H 0.3491 1.1832 0.5367 0.071 Uiso 0.50 1 calc PR . .
C88 C 0.2797(6) 1.1370(10) 0.5449(4) 0.047(7) Uiso 0.50 1 d PG . .
H88A H 0.2799 1.1609 0.5702 0.057 Uiso 0.50 1 calc PR . .
C89 C 0.2383(5) 1.0888(11) 0.5276(5) 0.052(7) Uiso 0.50 1 d PG . .
H89A H 0.2102 1.0798 0.5412 0.062 Uiso 0.50 1 calc PR . .
C90 C 0.1975(10) 1.011(2) 0.4759(8) 0.080(10) Uiso 0.50 1 d P . .
H90A H 0.2023 0.9872 0.4506 0.121 Uiso 0.50 1 calc PR . .
H90B H 0.1658 1.0432 0.4708 0.121 Uiso 0.50 1 calc PR . .
H90C H 0.1939 0.9705 0.4955 0.121 Uiso 0.50 1 calc PR . .
C91 C 0.2195(11) 1.3053(14) 0.4876(9) 0.161(18) Uiso 0.50 1 d PGD . .
H91A H 0.2014 1.2578 0.4806 0.193 Uiso 0.50 1 calc PR . .
C92 C 0.2544(11) 1.3327(16) 0.4646(7) 0.21(2) Uiso 0.50 1 d PG . .
C93 C 0.2808(8) 1.4022(17) 0.4749(7) 0.088(11) Uiso 0.50 1 d PG . .
H93A H 0.3047 1.4209 0.4592 0.105 Uiso 0.50 1 calc PR . .
C94 C 0.2723(9) 1.4441(13) 0.5081(7) 0.122(14) Uiso 0.50 1 d PG . .
H94A H 0.2904 1.4916 0.5151 0.147 Uiso 0.50 1 calc PR . .
C95 C 0.2374(9) 1.4167(16) 0.5311(6) 0.087(10) Uiso 0.50 1 d PG . .
H95A H 0.2316 1.4454 0.5538 0.104 Uiso 0.50 1 calc PR . .
C96 C 0.2110(9) 1.3473(17) 0.5208(8) 0.29(3) Uiso 0.50 1 d PG . .
H96A H 0.1871 1.3285 0.5365 0.343 Uiso 0.50 1 calc PR . .
C97 C 0.2644(12) 1.293(2) 0.4297(9) 0.107(13) Uiso 0.50 1 d PD . .
H97A H 0.2477 1.2417 0.4279 0.161 Uiso 0.50 1 calc PR . .
H97B H 0.3024 1.2867 0.4320 0.161 Uiso 0.50 1 calc PR . .
H97C H 0.2499 1.3228 0.4053 0.161 Uiso 0.50 1 calc PR . .
C77 C -0.2579(9) 0.5273(19) 0.1168(8) 0.093(13) Uiso 0.49(3) 1 d PG A 2
C78 C -0.2637(11) 0.5931(17) 0.0926(8) 0.099(14) Uiso 0.49(3) 1 d PG A 2
H78A H -0.2338 0.6237 0.0907 0.119 Uiso 0.49(3) 1 calc PR A 2
C79 C -0.3132(13) 0.6143(16) 0.0711(8) 0.105(16) Uiso 0.49(3) 1 d PG A 2
H79A H -0.3171 0.6593 0.0546 0.126 Uiso 0.49(3) 1 calc PR A 2
C80 C -0.3568(10) 0.5696(19) 0.0739(8) 0.14(2) Uiso 0.49(3) 1 d PG A 2
H80A H -0.3906 0.5841 0.0592 0.162 Uiso 0.49(3) 1 calc PR A 2
C81 C -0.3511(10) 0.5038(16) 0.0980(8) 0.070(10) Uiso 0.49(3) 1 d PG A 2
H81A H -0.3809 0.4733 0.0999 0.084 Uiso 0.49(3) 1 calc PR A 2
C82 C -0.3016(12) 0.4826(15) 0.1195(7) 0.092(16) Uiso 0.49(3) 1 d PG A 2
H82A H -0.2977 0.4376 0.1360 0.111 Uiso 0.49(3) 1 calc PR A 2
C83 C -0.2080(14) 0.498(3) 0.1363(12) 0.132(19) Uiso 0.49(3) 1 d P A 2
H83A H -0.2121 0.4660 0.1594 0.197 Uiso 0.49(3) 1 calc PR A 2
H83B H -0.1843 0.5414 0.1458 0.197 Uiso 0.49(3) 1 calc PR A 2
H83C H -0.1932 0.4666 0.1172 0.197 Uiso 0.49(3) 1 calc PR A 2
C77A C -0.2808(10) 0.557(2) 0.1006(11) 0.129(16) Uiso 0.51(3) 1 d PG A 1
C78A C -0.3225(14) 0.5823(18) 0.0709(10) 0.129(18) Uiso 0.51(3) 1 d PG A 1
H78B H -0.3175 0.6236 0.0534 0.155 Uiso 0.51(3) 1 calc PR A 1
C79A C -0.3714(11) 0.547(2) 0.0666(8) 0.111(16) Uiso 0.51(3) 1 d PG A 1
H79B H -0.3999 0.5642 0.0462 0.134 Uiso 0.51(3) 1 calc PR A 1
C80A C -0.3786(10) 0.4865(17) 0.0921(8) 0.107(14) Uiso 0.51(3) 1 d PG A 1
H80B H -0.4121 0.4624 0.0892 0.128 Uiso 0.51(3) 1 calc PR A 1
C81A C -0.3369(13) 0.4614(16) 0.1219(7) 0.095(13) Uiso 0.51(3) 1 d PG A 1
H81B H -0.3419 0.4200 0.1393 0.113 Uiso 0.51(3) 1 calc PR A 1
C82A C -0.2880(11) 0.497(2) 0.1262(8) 0.17(3) Uiso 0.51(3) 1 d PG A 1
H82B H -0.2595 0.4795 0.1465 0.206 Uiso 0.51(3) 1 calc PR A 1
C83A C -0.2200(14) 0.595(3) 0.1111(11) 0.132(18) Uiso 0.51(3) 1 d P A 1
H83D H -0.2222 0.6514 0.1108 0.198 Uiso 0.51(3) 1 calc PR A 1
H83E H -0.2004 0.5775 0.0908 0.198 Uiso 0.51(3) 1 calc PR A 1
H83F H -0.2018 0.5773 0.1380 0.198 Uiso 0.51(3) 1 calc PR A 1

loop_
_atom_site_aniso_label
_atom_site_aniso_U_11
_atom_site_aniso_U_22
_atom_site_aniso_U_33
_atom_site_aniso_U_23
_atom_site_aniso_U_13
_atom_site_aniso_U_12
Ag1 0.0298(5) 0.0297(6) 0.0318(5) 0.0012(5) 0.0011(4) 0.0001(4)
Ag2 0.0337(5) 0.0227(6) 0.0395(5) -0.0031(5) 0.0052(4) -0.0019(4)
Ag3 0.0237(4) 0.0335(6) 0.0394(5) 0.0004(5) 0.0089(4) 0.0023(4)
Ag4 0.0259(5) 0.0318(6) 0.0430(5) 0.0004(5) 0.0113(4) 0.0028(4)
Ag5 0.0318(5) 0.0312(6) 0.0306(5) 0.0020(5) 0.0048(4) 0.0008(4)
Ag6 0.0306(5) 0.0277(6) 0.0370(5) 0.0052(5) 0.0098(4) -0.0009(4)
Ag7 0.0379(5) 0.0208(6) 0.0409(5) -0.0027(5) 0.0074(4) -0.0055(4)
Ag8 0.0314(5) 0.0255(6) 0.0360(5) 0.0041(5) 0.0051(4) 0.0048(4)
Al1 0.0254(17) 0.021(2) 0.0241(18) -0.0016(17) -0.0017(14) 0.0005(16)
Al2 0.0173(16) 0.023(2) 0.0298(18) 0.0071(17) 0.0033(13) 0.0002(15)
Al3 0.0216(17) 0.024(2) 0.0283(19) 0.0042(18) 0.0042(14) 0.0000(15)
Al4 0.0230(17) 0.018(2) 0.035(2) 0.0005(18) 0.0088(14) -0.0001(15)
S1 0.0310(16) 0.0239(19) 0.0304(16) -0.0026(15) 0.0039(12) 0.0006(14)
S2 0.0295(15) 0.0244(19) 0.0300(16) -0.0042(15) 0.0052(12) 0.0009(14)
S3 0.0238(14) 0.0184(18) 0.0334(16) -0.0003(15) 0.0043(12) 0.0011(13)
S4 0.0278(15) 0.0226(19) 0.0283(16) 0.0005(14) 0.0041(12) 0.0007(13)
S5 0.0267(15) 0.0243(19) 0.0315(16) -0.0002(15) 0.0098(12) -0.0026(13)
S6 0.0267(15) 0.0200(18) 0.0403(17) 0.0019(15) 0.0116(13) 0.0020(13)
S7 0.0246(14) 0.0196(18) 0.0343(16) 0.0013(15) 0.0077(12) 0.0001(13)
S8 0.0234(14) 0.0211(18) 0.0352(16) -0.0001(15) 0.0079(12) 0.0025(13)
N1 0.034(5) 0.036(7) 0.035(6) 0.004(6) -0.004(4) -0.006(5)
N2 0.033(5) 0.006(5) 0.039(6) -0.006(5) 0.008(4) 0.001(4)
N3 0.017(5) 0.022(6) 0.034(5) -0.002(5) 0.001(4) -0.005(4)
N4 0.017(4) 0.012(5) 0.026(5) 0.000(4) -0.005(4) 0.006(4)
N5 0.020(5) 0.020(6) 0.030(5) 0.003(5) 0.008(4) -0.006(4)
N6 0.016(4) 0.030(7) 0.029(5) 0.001(5) 0.011(4) 0.000(4)
N7 0.025(5) 0.012(6) 0.035(5) -0.007(5) 0.010(4) 0.000(4)
N8 0.022(5) 0.019(6) 0.036(6) 0.010(5) 0.011(4) 0.008(4)
C1 0.072(9) 0.026(9) 0.061(9) -0.011(8) -0.003(7) 0.009(7)
C2 0.038(7) 0.028(8) 0.040(7) -0.018(7) 0.006(6) 0.000(6)
C3 0.064(9) 0.029(9) 0.040(8) -0.015(7) -0.003(7) -0.009(7)
C4 0.036(7) 0.031(9) 0.044(8) -0.007(7) -0.004(6) -0.002(6)
C5 0.070(9) 0.057(12) 0.031(7) -0.007(8) -0.013(6) -0.007(8)
C6 0.026(6) 0.028(8) 0.078(9) 0.016(8) 0.011(6) 0.003(6)
C7 0.021(6) 0.030(8) 0.035(7) 0.000(6) 0.005(5) 0.012(6)
C8 0.017(6) 0.031(8) 0.039(7) 0.001(7) 0.010(5) -0.001(5)
C9 0.032(7) 0.026(8) 0.039(7) -0.003(7) -0.001(5) -0.002(6)
C10 0.033(7) 0.024(8) 0.046(8) 0.009(7) 0.002(5) 0.004(6)
C11 0.047(8) 0.112(17) 0.042(8) -0.003(9) 0.019(6) 0.002(9)
C12 0.027(6) 0.038(9) 0.033(7) 0.000(6) 0.014(5) 0.001(6)
C13 0.036(7) 0.037(9) 0.048(8) 0.003(7) 0.030(6) 0.006(6)
C14 0.032(7) 0.044(10) 0.030(7) 0.012(7) 0.005(5) 0.009(6)
C15 0.035(7) 0.066(12) 0.055(8) 0.009(8) 0.025(6) 0.008(7)
C16 0.064(9) 0.022(9) 0.062(9) -0.001(8) 0.015(7) -0.006(7)
C17 0.022(6) 0.009(7) 0.050(8) -0.003(6) 0.003(5) 0.008(5)
C18 0.026(6) 0.018(8) 0.038(7) 0.005(6) 0.006(5) -0.003(5)
C19 0.021(6) 0.043(10) 0.045(8) 0.000(8) 0.020(5) -0.001(6)
C20 0.041(7) 0.028(9) 0.054(8) 0.005(7) 0.007(6) -0.003(6)
C21 0.055(8) 0.041(10) 0.022(7) 0.003(7) 0.002(6) -0.010(7)
C22 0.075(10) 0.045(11) 0.031(7) 0.001(8) 0.013(7) -0.019(8)
C23 0.085(11) 0.040(11) 0.041(8) 0.011(8) 0.013(7) -0.010(9)
C24 0.079(11) 0.039(11) 0.054(9) 0.023(8) 0.002(8) 0.007(8)
C25 0.051(9) 0.053(12) 0.053(9) -0.002(9) 0.002(7) 0.012(8)
C26 0.049(8) 0.039(10) 0.029(7) -0.013(7) 0.000(6) 0.007(7)
C27 0.033(7) 0.016(7) 0.032(7) -0.001(6) -0.003(5) 0.005(5)
C28 0.040(7) 0.025(8) 0.039(7) -0.022(7) 0.005(6) -0.004(6)
C29 0.063(9) 0.022(8) 0.048(8) 0.002(7) -0.012(7) 0.016(7)
C30 0.070(10) 0.031(10) 0.061(10) 0.003(8) -0.012(8) 0.036(8)
C31 0.038(8) 0.043(11) 0.080(11) -0.019(9) 0.010(7) 0.015(7)
C32 0.034(7) 0.038(9) 0.045(8) -0.008(7) 0.011(6) 0.015(6)
C33 0.020(6) 0.027(8) 0.054(8) 0.005(7) 0.012(6) 0.005(6)
C34 0.019(6) 0.020(8) 0.043(7) -0.015(7) 0.000(5) 0.000(5)
C35 0.037(7) 0.027(8) 0.037(7) -0.003(7) 0.010(6) 0.011(6)
C36 0.047(8) 0.046(10) 0.036(7) -0.004(7) 0.011(6) -0.009(7)
C37 0.030(7) 0.042(10) 0.046(8) 0.002(8) -0.004(6) -0.001(6)
C38 0.024(6) 0.024(8) 0.041(7) 0.004(7) 0.002(5) -0.002(6)
C39 0.011(5) 0.023(8) 0.032(7) 0.008(6) -0.001(5) 0.007(5)
C40 0.018(6) 0.039(9) 0.027(6) 0.017(6) 0.001(5) 0.016(5)
C41 0.052(8) 0.040(10) 0.036(7) 0.016(7) -0.001(6) -0.005(7)
C42 0.051(8) 0.041(10) 0.035(8) 0.014(7) 0.009(6) -0.006(7)
C43 0.034(7) 0.022(8) 0.053(8) -0.001(7) 0.000(6) -0.008(6)
C44 0.030(6) 0.035(9) 0.033(7) 0.015(7) 0.002(5) -0.005(6)
C45 0.045(7) 0.044(10) 0.006(5) -0.002(6) 0.008(5) 0.004(7)
C46 0.031(7) 0.040(9) 0.027(7) 0.004(7) 0.011(5) 0.023(6)
C47 0.063(9) 0.072(13) 0.028(7) -0.014(9) 0.008(7) 0.004(9)
C48 0.052(9) 0.058(12) 0.042(8) 0.000(9) -0.003(6) 0.029(8)
C49 0.045(8) 0.034(9) 0.043(8) -0.002(7) 0.000(6) -0.005(7)
C50 0.026(6) 0.035(9) 0.045(8) 0.019(7) 0.005(6) 0.003(6)
C51 0.011(5) 0.033(8) 0.039(7) -0.010(7) 0.006(5) -0.003(5)
C52 0.025(6) 0.010(7) 0.053(8) 0.001(7) 0.000(6) 0.004(5)
C53 0.024(7) 0.055(11) 0.053(9) 0.001(9) 0.008(6) -0.002(7)
C54 0.040(8) 0.052(12) 0.072(11) -0.026(10) 0.007(7) -0.026(8)
C55 0.044(8) 0.052(11) 0.060(10) -0.006(9) 0.014(7) -0.014(7)
C56 0.017(6) 0.038(9) 0.036(7) 0.004(7) 0.001(5) -0.010(6)
C57 0.037(7) 0.023(8) 0.040(7) -0.011(6) 0.021(6) 0.003(6)
C58 0.037(7) 0.021(8) 0.053(8) -0.012(7) 0.027(6) -0.006(6)
C59 0.029(7) 0.048(10) 0.060(9) -0.012(8) 0.016(7) -0.005(7)
C60 0.065(9) 0.039(10) 0.057(9) -0.008(8) 0.037(8) -0.005(8)
C61 0.060(8) 0.020(8) 0.031(7) -0.004(6) 0.007(6) -0.007(6)
C62 0.047(8) 0.011(7) 0.049(8) 0.004(7) 0.010(6) -0.002(6)
C63 0.028(6) 0.028(8) 0.041(7) 0.000(7) 0.008(6) -0.003(6)
C64 0.029(6) 0.022(8) 0.042(7) -0.001(6) 0.016(6) 0.004(5)
C65 0.041(8) 0.048(10) 0.048(8) 0.011(8) 0.010(6) 0.002(7)
C66 0.072(10) 0.046(11) 0.029(7) -0.001(7) -0.001(7) -0.017(8)
C67 0.023(6) 0.029(9) 0.064(9) 0.007(8) -0.005(6) 0.001(6)
C68 0.027(6) 0.034(9) 0.049(8) 0.001(7) 0.007(6) -0.013(6)
C221 0.070(10) 0.041(10) 0.047(9) -0.004(8) 0.019(7) 0.015(8)
C222 0.065(10) 0.063(13) 0.070(10) 0.000(9) 0.037(8) 0.006(8)
C223 0.125(14) 0.072(15) 0.088(12) -0.030(12) 0.043(11) 0.004(11)
C261 0.057(9) 0.053(11) 0.037(8) -0.007(8) 0.006(6) 0.013(8)
C262 0.059(9) 0.084(14) 0.037(8) -0.012(9) -0.008(6) 0.033(8)
C263 0.049(9) 0.096(16) 0.085(11) -0.007(11) 0.008(8) -0.003(9)
C281 0.061(9) 0.037(10) 0.047(8) 0.003(8) 0.016(7) -0.014(7)
C282 0.087(11) 0.052(12) 0.051(9) -0.012(9) 0.018(8) 0.012(9)
C283 0.097(13) 0.12(2) 0.129(15) -0.058(15) 0.065(12) -0.058(13)
C321 0.048(8) 0.049(11) 0.067(10) -0.013(9) 0.026(7) 0.011(7)
C322 0.045(8) 0.056(12) 0.116(13) -0.017(10) 0.045(8) -0.007(8)
C323 0.075(10) 0.070(14) 0.057(10) -0.011(10) 0.020(8) -0.001(9)
C341 0.018(6) 0.038(9) 0.057(8) 0.007(7) 0.020(6) 0.004(6)
C342 0.048(8) 0.037(9) 0.045(8) 0.003(7) 0.021(6) 0.013(7)
C343 0.066(9) 0.022(9) 0.074(10) -0.012(8) 0.012(7) -0.001(7)
C381 0.024(6) 0.033(9) 0.042(7) 0.005(7) -0.005(5) -0.015(6)
C382 0.047(8) 0.078(14) 0.062(9) 0.029(9) -0.006(7) -0.008(8)
C383 0.075(9) 0.031(9) 0.033(7) -0.014(7) 0.001(6) -0.015(7)
C401 0.030(6) 0.034(9) 0.030(6) -0.001(6) 0.004(5) -0.005(6)
C402 0.053(8) 0.054(11) 0.050(8) -0.010(8) 0.013(7) 0.002(7)
C403 0.025(6) 0.029(8) 0.051(8) -0.002(7) -0.016(5) -0.017(6)
C441 0.045(7) 0.021(8) 0.032(7) 0.003(6) 0.013(6) -0.003(6)
C442 0.031(7) 0.048(10) 0.058(8) 0.005(8) 0.006(6) -0.006(6)
C443 0.048(8) 0.038(10) 0.084(10) 0.010(9) 0.006(7) 0.012(7)
C461 0.051(8) 0.037(10) 0.040(8) -0.006(7) -0.007(6) 0.012(7)
C462 0.099(12) 0.057(13) 0.083(11) -0.023(11) 0.013(9) 0.023(10)
C463 0.074(9) 0.007(7) 0.055(8) -0.003(7) -0.005(7) -0.005(7)
C501 0.044(8) 0.045(11) 0.063(9) 0.023(8) 0.009(7) 0.007(7)
C502 0.057(10) 0.047(12) 0.125(14) -0.013(11) -0.021(9) -0.004(8)
C503 0.070(10) 0.078(15) 0.103(13) 0.013(12) 0.032(9) -0.019(10)
C521 0.034(7) 0.039(10) 0.071(10) 0.015(9) -0.013(6) 0.014(7)
C522 0.060(9) 0.041(10) 0.077(10) 0.030(9) 0.025(7) 0.019(7)
C523 0.170(17) 0.046(13) 0.089(12) 0.007(11) 0.077(12) 0.031(12)
C561 0.036(7) 0.022(8) 0.078(10) -0.012(8) 0.022(7) -0.003(6)
C562 0.057(9) 0.050(12) 0.106(12) -0.002(10) 0.031(8) -0.018(8)
C563 0.047(8) 0.030(9) 0.064(9) -0.003(8) 0.015(7) -0.012(7)
C581 0.052(8) 0.025(9) 0.058(9) 0.006(8) 0.024(7) 0.015(7)
C582 0.036(8) 0.047(11) 0.114(12) -0.011(10) 0.013(8) -0.002(7)
C583 0.085(11) 0.042(11) 0.068(10) -0.007(9) 0.029(8) 0.017(8)
C621 0.037(7) 0.058(12) 0.047(8) 0.007(8) 0.006(6) 0.008(7)
C622 0.048(9) 0.061(13) 0.160(16) 0.008(13) 0.031(10) 0.002(9)
C623 0.055(8) 0.028(9) 0.064(9) -0.015(8) -0.004(7) 0.019(7)
C641 0.057(8) 0.050(10) 0.026(7) 0.017(7) 0.018(6) 0.021(7)
C642 0.070(10) 0.046(11) 0.068(10) 0.015(9) 0.028(8) 0.030(8)
C643 0.037(8) 0.064(12) 0.068(9) 0.007(9) 0.002(7) 0.013(7)
C681 0.019(6) 0.045(10) 0.078(10) -0.016(9) 0.015(6) -0.012(6)
C682 0.048(9) 0.031(10) 0.127(13) -0.021(10) 0.030(9) -0.010(7)
C683 0.024(6) 0.039(9) 0.058(8) -0.015(7) 0.006(6) -0.002(6)

loop_
_atom_type_symbol
_atom_type_description
_atom_type_scat_dispersion_real
_atom_type_scat_dispersion_imag
_atom_type_scat_source
C C 0.0033 0.0016 'International Tables Vol C Tables 4.2.6.8 and 6.1.1.4'
H H 0.0000 0.0000 'International Tables Vol C Tables 4.2.6.8 and 6.1.1.4'
N N 0.0061 0.0033 'International Tables Vol C Tables 4.2.6.8 and 6.1.1.4'
S S 0.1246 0.1234 'International Tables Vol C Tables 4.2.6.8 and 6.1.1.4'
Ge Ge 0.1547 1.8001 'International Tables Vol C Tables 4.2.6.8 and 6.1.1.4'
Ag Ag -0.8971 1.1015 'International Tables Vol C Tables 4.2.6.8 and 6.1.1.4'
Al Al 0.0645 0.0514 'International Tables Vol C Tables 4.2.6.8 and 6.1.1.4'

loop_
_geom_angle_atom_site_label_1
_geom_angle_atom_site_label_2
_geom_angle_atom_site_label_3
_geom_angle
S3 Ag1 S1 167.50(10)
S3 Ag1 Ag2 136.11(8)
S1 Ag1 Ag2 51.45(8)
S3 Ag1 Ag3 51.16(6)
S1 Ag1 Ag3 140.65(7)
Ag2 Ag1 Ag3 108.12(4)
S1 Ag2 S8 160.60(9)
S1 Ag2 Ag7 73.72(7)
S8 Ag2 Ag7 125.67(7)
S1 Ag2 Ag8 128.29(8)
S8 Ag2 Ag8 51.01(7)
Ag7 Ag2 Ag8 106.86(3)
S1 Ag2 Ag1 50.16(7)
S8 Ag2 Ag1 125.60(8)
Ag7 Ag2 Ag1 82.63(3)
Ag8 Ag2 Ag1 78.26(3)
S5 Ag3 S3 158.14(11)
S5 Ag3 Ag4 74.66(8)
S3 Ag3 Ag4 127.16(8)
S5 Ag3 Ag5 51.34(7)
S3 Ag3 Ag5 123.45(7)
Ag4 Ag3 Ag5 86.97(3)
S5 Ag3 Ag1 130.68(7)
S3 Ag3 Ag1 49.41(7)
Ag4 Ag3 Ag1 109.12(4)
Ag5 Ag3 Ag1 79.41(3)
S5 Ag3 Al2 149.89(9)
S3 Ag3 Al2 44.76(9)
Ag4 Ag3 Al2 88.14(7)
Ag5 Ag3 Al2 153.89(7)
Ag1 Ag3 Al2 78.03(6)
S4 Ag4 S6 161.08(11)
S4 Ag4 Ag3 73.86(8)
S6 Ag4 Ag3 125.02(8)
S4 Ag4 Ag6 128.72(7)
S6 Ag4 Ag6 49.90(7)
Ag3 Ag4 Ag6 106.25(4)
S4 Ag4 Ag8 50.48(7)
S6 Ag4 Ag8 123.80(8)
Ag3 Ag4 Ag8 84.80(3)
Ag6 Ag4 Ag8 78.25(3)
S4 Ag4 Al3 150.94(10)
S6 Ag4 Al3 44.02(10)
Ag3 Ag4 Al3 86.99(7)
Ag6 Ag4 Al3 77.15(6)
Ag8 Ag4 Al3 150.68(7)
S2 Ag5 S5 168.29(11)
S2 Ag5 Ag7 52.20(8)
S5 Ag5 Ag7 139.50(8)
S2 Ag5 Ag3 131.70(7)
S5 Ag5 Ag3 51.55(6)
Ag7 Ag5 Ag3 105.80(3)
S6 Ag6 S7 167.11(10)
S6 Ag6 Ag4 52.16(7)
S7 Ag6 Ag4 140.18(7)
S6 Ag6 Ag7 136.27(9)
S7 Ag6 Ag7 51.18(8)
Ag4 Ag6 Ag7 107.59(4)
S7 Ag7 S2 156.60(9)
S7 Ag7 Ag2 74.96(6)
S2 Ag7 Ag2 128.32(7)
S7 Ag7 Ag5 127.29(7)
S2 Ag7 Ag5 51.32(7)
Ag2 Ag7 Ag5 113.05(4)
S7 Ag7 Ag6 49.66(7)
S2 Ag7 Ag6 124.97(7)
Ag2 Ag7 Ag6 87.05(3)
Ag5 Ag7 Ag6 78.03(3)
S8 Ag8 S4 167.54(10)
S8 Ag8 Ag2 51.78(7)
S4 Ag8 Ag2 140.53(8)
S8 Ag8 Ag4 133.90(7)
S4 Ag8 Ag4 50.79(6)
Ag2 Ag8 Ag4 110.02(3)
N1 Al1 N2 95.5(4)
N1 Al1 S2 110.6(3)
N2 Al1 S2 113.3(3)
N1 Al1 S1 108.3(3)
N2 Al1 S1 113.3(3)
S2 Al1 S1 114.19(17)
N4 Al2 N3 96.6(4)
N4 Al2 S3 104.6(3)
N3 Al2 S3 116.3(3)
N4 Al2 S4 115.4(3)
N3 Al2 S4 106.6(3)
S3 Al2 S4 115.92(16)
N4 Al2 Ag3 106.2(3)
N3 Al2 Ag3 155.9(3)
S3 Al2 Ag3 50.55(9)
S4 Al2 Ag3 70.82(10)
N6 Al3 N5 96.2(3)
N6 Al3 S6 116.8(3)
N5 Al3 S6 104.2(3)
N6 Al3 S5 107.3(3)
N5 Al3 S5 115.5(3)
S6 Al3 S5 115.59(15)
N6 Al3 Ag4 155.0(3)
N5 Al3 Ag4 107.3(3)
S6 Al3 Ag4 49.73(9)
S5 Al3 Ag4 70.47(10)
N8 Al4 N7 95.8(4)
N8 Al4 S8 112.2(3)
N7 Al4 S8 113.7(3)
N8 Al4 S7 106.9(3)
N7 Al4 S7 113.5(3)
S8 Al4 S7 113.14(19)
Al1 S1 Ag1 97.32(14)
Al1 S1 Ag2 129.48(14)
Ag1 S1 Ag2 78.39(9)
Al1 S2 Ag5 117.83(14)
Al1 S2 Ag7 87.60(13)
Ag5 S2 Ag7 76.48(9)
Al2 S3 Ag1 116.69(16)
Al2 S3 Ag3 84.70(12)
Ag1 S3 Ag3 79.43(8)
Al2 S4 Ag8 102.93(13)
Al2 S4 Ag4 127.18(15)
Ag8 S4 Ag4 78.73(9)
Al3 S5 Ag5 101.36(14)
Al3 S5 Ag3 127.72(15)
Ag5 S5 Ag3 77.10(8)
Al3 S6 Ag6 115.37(15)
Al3 S6 Ag4 86.26(13)
Ag6 S6 Ag4 77.94(8)
Al4 S7 Ag6 99.76(13)
Al4 S7 Ag7 128.92(14)
Ag6 S7 Ag7 79.16(9)
Al4 S8 Ag8 114.77(13)
Al4 S8 Ag2 88.47(13)
Ag8 S8 Ag2 77.21(9)
C4 N1 C21 116.6(10)
C4 N1 Al1 120.1(9)
C21 N1 Al1 123.3(8)
C2 N2 C27 115.7(10)
C2 N2 Al1 121.3(8)
C27 N2 Al1 122.8(7)
C7 N3 C33 118.3(8)
C7 N3 Al2 119.9(8)
C33 N3 Al2 121.8(7)
C9 N4 C39 114.2(8)
C9 N4 Al2 118.8(7)
C39 N4 Al2 126.8(6)
C12 N5 C45 116.1(8)
C12 N5 Al3 119.7(7)
C45 N5 Al3 124.1(6)
C14 N6 C51 116.7(8)
C14 N6 Al3 120.5(7)
C51 N6 Al3 122.7(6)
C17 N7 C57 114.3(9)
C17 N7 Al4 122.0(7)
C57 N7 Al4 123.5(8)
C19 N8 C63 112.6(9)
C19 N8 Al4 122.1(8)
C63 N8 Al4 125.0(8)
C2 C1 H1A 109.5
C2 C1 H1B 109.5
H1A C1 H1B 109.5
C2 C1 H1C 109.5
H1A C1 H1C 109.5
H1B C1 H1C 109.5
N2 C2 C3 123.0(12)
N2 C2 C1 121.4(11)
C3 C2 C1 115.5(11)
C4 C3 C2 127.7(12)
C4 C3 H3A 116.2
C2 C3 H3A 116.2
N1 C4 C3 123.8(12)
N1 C4 C5 120.9(12)
C3 C4 C5 114.8(12)
C4 C5 H5A 109.5
C4 C5 H5B 109.5
H5A C5 H5B 109.5
C4 C5 H5C 109.5
H5A C5 H5C 109.5
H5B C5 H5C 109.5
C7 C6 H6A 109.5
C7 C6 H6B 109.5
H6A C6 H6B 109.5
C7 C6 H6C 109.5
H6A C6 H6C 109.5
H6B C6 H6C 109.5
N3 C7 C8 123.0(9)
N3 C7 C6 120.4(11)
C8 C7 C6 116.5(9)
C7 C8 C9 128.0(11)
C7 C8 H8A 116.0
C9 C8 H8A 116.0
N4 C9 C8 123.7(11)
N4 C9 C10 120.5(9)
C8 C9 C10 115.7(10)
C9 C10 H10A 109.5
C9 C10 H10B 109.5
H10A C10 H10B 109.5
C9 C10 H10C 109.5
H10A C10 H10C 109.5
H10B C10 H10C 109.5
C12 C11 H11A 109.5
C12 C11 H11B 109.5
H11A C11 H11B 109.5
C12 C11 H11C 109.5
H11A C11 H11C 109.5
H11B C11 H11C 109.5
N5 C12 C13 123.1(10)
N5 C12 C11 120.8(10)
C13 C12 C11 115.7(9)
C14 C13 C12 128.8(10)
C14 C13 H13A 115.6
C12 C13 H13A 115.6
N6 C14 C13 123.2(10)
N6 C14 C15 121.2(10)
C13 C14 C15 115.3(9)
C14 C15 H15A 109.5
C14 C15 H15B 109.5
H15A C15 H15B 109.5
C14 C15 H15C 109.5
H15A C15 H15C 109.5
H15B C15 H15C 109.5
C17 C16 H16A 109.5
C17 C16 H16B 109.5
H16A C16 H16B 109.5
C17 C16 H16C 109.5
H16A C16 H16C 109.5
H16B C16 H16C 109.5
N7 C17 C18 122.1(11)
N7 C17 C16 122.1(10)
C18 C17 C16 115.6(10)
C19 C18 C17 129.0(11)
C19 C18 H18A 115.5
C17 C18 H18A 115.5
C18 C19 N8 121.2(11)
C18 C19 C20 117.7(12)
N8 C19 C20 121.1(11)
C19 C20 H20A 109.5
C19 C20 H20B 109.5
H20A C20 H20B 109.5
C19 C20 H20C 109.5
H20A C20 H20C 109.5
H20B C20 H20C 109.5
C26 C21 C22 122.3(13)
C26 C21 N1 122.7(11)
C22 C21 N1 115.0(12)
C23 C22 C21 116.1(13)
C23 C22 C221 119.3(12)
C21 C22 C221 124.5(13)
C24 C23 C22 122.1(13)
C24 C23 H23A 118.9
C22 C23 H23A 118.9
C25 C24 C23 121.2(14)
C25 C24 H24A 119.4
C23 C24 H24A 119.4
C24 C25 C26 120.2(13)
C24 C25 H25A 119.9
C26 C25 H25A 119.9
C25 C26 C21 117.9(11)
C25 C26 C261 119.3(12)
C21 C26 C261 122.7(13)
C32 C27 C28 122.6(10)
C32 C27 N2 117.5(10)
C28 C27 N2 119.8(9)
C29 C28 C27 117.9(11)
C29 C28 C281 119.5(12)
C27 C28 C281 122.6(11)
C28 C29 C30 122.1(13)
C28 C29 H29A 119.0
C30 C29 H29A 119.0
C31 C30 C29 118.8(12)
C31 C30 H30A 120.6
C29 C30 H30A 120.6
C30 C31 C32 122.3(12)
C30 C31 H31A 118.8
C32 C31 H31A 118.8
C27 C32 C31 116.3(12)
C27 C32 C321 125.0(11)
C31 C32 C321 118.7(11)
C34 C33 C38 123.4(11)
C34 C33 N3 120.2(11)
C38 C33 N3 116.4(10)
C35 C34 C33 116.2(11)
C35 C34 C341 120.8(11)
C33 C34 C341 123.0(11)
C36 C35 C34 121.3(11)
C36 C35 H35A 119.3
C34 C35 H35A 119.3
C37 C36 C35 122.9(14)
C37 C36 H36A 118.6
C35 C36 H36A 118.6
C36 C37 C38 119.8(13)
C36 C37 H37A 120.1
C38 C37 H37A 120.1
C33 C38 C37 116.2(11)
C33 C38 C381 124.5(11)
C37 C38 C381 119.3(11)
C44 C39 C40 123.5(10)
C44 C39 N4 119.0(10)
C40 C39 N4 117.1(9)
C41 C40 C39 117.0(11)
C41 C40 C401 118.8(11)
C39 C40 C401 124.1(9)
C40 C41 C42 121.8(12)
C40 C41 H41A 119.1
C42 C41 H41A 119.1
C43 C42 C41 118.6(11)
C43 C42 H42A 120.7
C41 C42 H42A 120.7
C42 C43 C44 122.1(11)
C42 C43 H43A 119.0
C44 C43 H43A 119.0
C39 C44 C43 117.0(11)
C39 C44 C441 126.9(10)
C43 C44 C441 116.1(10)
C46 C45 C50 122.1(11)
C46 C45 N5 120.3(11)
C50 C45 N5 117.2(10)
C45 C46 C47 116.1(13)
C45 C46 C461 123.8(11)
C47 C46 C461 120.0(13)
C48 C47 C46 121.2(14)
C48 C47 H47A 119.4
C46 C47 H47A 119.4
C49 C48 C47 120.2(13)
C49 C48 H48A 119.9
C47 C48 H48A 119.9
C48 C49 C50 122.8(14)
C48 C49 H49A 118.6
C50 C49 H49A 118.6
C49 C50 C45 117.4(12)
C49 C50 C501 119.7(12)
C45 C50 C501 122.9(11)
C56 C51 C52 120.7(11)
C56 C51 N6 119.6(11)
C52 C51 N6 119.7(11)
C53 C52 C51 117.1(11)
C53 C52 C521 120.6(12)
C51 C52 C521 122.3(11)
C54 C53 C52 121.5(13)
C54 C53 H53A 119.3
C52 C53 H53A 119.3
C55 C54 C53 120.4(14)
C55 C54 H54A 119.8
C53 C54 H54A 119.8
C54 C55 C56 121.9(14)
C54 C55 H55A 119.0
C56 C55 H55A 119.0
C55 C56 C51 118.3(12)
C55 C56 C561 118.0(13)
C51 C56 C561 123.6(11)
C62 C57 C58 121.7(10)
C62 C57 N7 121.1(9)
C58 C57 N7 117.3(10)
C59 C58 C57 115.0(11)
C59 C58 C581 122.2(10)
C57 C58 C581 122.8(10)
C60 C59 C58 123.7(11)
C60 C59 H59A 118.2
C58 C59 H59A 118.2
C59 C60 C61 121.0(12)
C59 C60 H60A 119.5
C61 C60 H60A 119.5
C60 C61 C62 120.0(11)
C60 C61 H61A 120.0
C62 C61 H61A 120.0
C61 C62 C57 118.5(10)
C61 C62 C621 119.4(11)
C57 C62 C621 122.1(10)
C64 C63 C68 119.2(10)
C64 C63 N8 121.2(9)
C68 C63 N8 119.3(9)
C65 C64 C63 120.3(10)
C65 C64 C641 117.6(9)
C63 C64 C641 122.1(10)
C66 C65 C64 119.6(11)
C66 C65 H65A 120.2
C64 C65 H65A 120.2
C67 C66 C65 119.9(11)
C67 C66 H66A 120.1
C65 C66 H66A 120.1
C68 C67 C66 123.1(11)
C68 C67 H67A 118.5
C66 C67 H67A 118.5
C67 C68 C63 117.7(10)
C67 C68 C681 121.0(11)
C63 C68 C681 121.2(10)
C222 C221 C22 113.5(12)
C222 C221 C223 111.0(10)
C22 C221 C223 110.3(11)
C222 C221 H22A 107.3
C22 C221 H22A 107.3
C223 C221 H22A 107.3
C221 C222 H22B 109.5
C221 C222 H22C 109.5
H22B C222 H22C 109.5
C221 C222 H22D 109.5
H22B C222 H22D 109.5
H22C C222 H22D 109.5
C221 C223 H22E 109.5
C221 C223 H22F 109.5
H22E C223 H22F 109.5
C221 C223 H22G 109.5
H22E C223 H22G 109.5
H22F C223 H22G 109.5
C262 C261 C26 109.8(11)
C262 C261 C263 111.3(10)
C26 C261 C263 111.6(10)
C262 C261 H26A 108.0
C26 C261 H26A 108.0
C263 C261 H26A 108.0
C261 C262 H26B 109.5
C261 C262 H26C 109.5
H26B C262 H26C 109.5
C261 C262 H26D 109.5
H26B C262 H26D 109.5
H26C C262 H26D 109.5
C261 C263 H26E 109.5
C261 C263 H26F 109.5
H26E C263 H26F 109.5
C261 C263 H26G 109.5
H26E C263 H26G 109.5
H26F C263 H26G 109.5
C282 C281 C283 104.8(12)
C282 C281 C28 110.7(10)
C283 C281 C28 113.4(12)
C282 C281 H28A 109.3
C283 C281 H28A 109.3
C28 C281 H28A 109.3
C281 C282 H28B 109.5
C281 C282 H28C 109.5
H28B C282 H28C 109.5
C281 C282 H28D 109.5
H28B C282 H28D 109.5
H28C C282 H28D 109.5
C281 C283 H28E 109.5
C281 C283 H28F 109.5
H28E C283 H28F 109.5
C281 C283 H28G 109.5
H28E C283 H28G 109.5
H28F C283 H28G 109.5
C32 C321 C323 112.6(12)
C32 C321 C322 112.3(11)
C323 C321 C322 110.6(9)
C32 C321 H32A 107.0
C323 C321 H32A 107.0
C322 C321 H32A 107.0
C321 C322 H32B 109.5
C321 C322 H32C 109.5
H32B C322 H32C 109.5
C321 C322 H32D 109.5
H32B C322 H32D 109.5
H32C C322 H32D 109.5
C321 C323 H32E 109.5
C321 C323 H32F 109.5
H32E C323 H32F 109.5
C321 C323 H32G 109.5
H32E C323 H32G 109.5
H32F C323 H32G 109.5
C34 C341 C342 114.5(11)
C34 C341 C343 115.0(9)
C342 C341 C343 108.0(9)
C34 C341 H34A 106.2
C342 C341 H34A 106.2
C343 C341 H34A 106.2
C341 C342 H34B 109.5
C341 C342 H34C 109.5
H34B C342 H34C 109.5
C341 C342 H34D 109.5
H34B C342 H34D 109.5
H34C C342 H34D 109.5
C341 C343 H34E 109.5
C341 C343 H34F 109.5
H34E C343 H34F 109.5
C341 C343 H34G 109.5
H34E C343 H34G 109.5
H34F C343 H34G 109.5
C38 C381 C383 113.1(10)
C38 C381 C382 110.4(8)
C383 C381 C382 110.6(10)
C38 C381 H38A 107.5
C383 C381 H38A 107.5
C382 C381 H38A 107.5
C381 C382 H38B 109.5
C381 C382 H38C 109.5
H38B C382 H38C 109.5
C381 C382 H38D 109.5
H38B C382 H38D 109.5
H38C C382 H38D 109.5
C381 C383 H38E 109.5
C381 C383 H38F 109.5
H38E C383 H38F 109.5
C381 C383 H38G 109.5
H38E C383 H38G 109.5
H38F C383 H38G 109.5
C402 C401 C403 112.5(9)
C402 C401 C40 112.3(9)
C403 C401 C40 109.8(10)
C402 C401 H40A 107.3
C403 C401 H40A 107.3
C40 C401 H40A 107.3
C401 C402 H40B 109.5
C401 C402 H40C 109.5
H40B C402 H40C 109.5
C401 C402 H40D 109.5
H40B C402 H40D 109.5
H40C C402 H40D 109.5
C401 C403 H40E 109.5
C401 C403 H40F 109.5
H40E C403 H40F 109.5
C401 C403 H40G 109.5
H40E C403 H40G 109.5
H40F C403 H40G 109.5
C442 C441 C44 111.5(9)
C442 C441 C443 109.6(10)
C44 C441 C443 113.0(10)
C442 C441 H44A 107.5
C44 C441 H44A 107.5
C443 C441 H44A 107.5
C441 C442 H44B 109.5
C441 C442 H44C 109.5
H44B C442 H44C 109.5
C441 C442 H44D 109.5
H44B C442 H44D 109.5
H44C C442 H44D 109.5
C441 C443 H44E 109.5
C441 C443 H44F 109.5
H44E C443 H44F 109.5
C441 C443 H44G 109.5
H44E C443 H44G 109.5
H44F C443 H44G 109.5
C46 C461 C463 109.3(10)
C46 C461 C462 113.2(11)
C463 C461 C462 109.1(11)
C46 C461 H46A 108.4
C463 C461 H46A 108.4
C462 C461 H46A 108.4
C461 C462 H46B 109.5
C461 C462 H46C 109.5
H46B C462 H46C 109.5
C461 C462 H46D 109.5
H46B C462 H46D 109.5
H46C C462 H46D 109.5
C461 C463 H46E 109.5
C461 C463 H46F 109.5
H46E C463 H46F 109.5
C461 C463 H46G 109.5
H46E C463 H46G 109.5
H46F C463 H46G 109.5
C50 C501 C503 112.1(11)
C50 C501 C502 112.5(10)
C503 C501 C502 111.5(13)
C50 C501 H50A 106.8
C503 C501 H50A 106.8
C502 C501 H50A 106.8
C501 C502 H50B 109.5
C501 C502 H50C 109.5
H50B C502 H50C 109.5
C501 C502 H50D 109.5
H50B C502 H50D 109.5
H50C C502 H50D 109.5
C501 C503 H50E 109.5
C501 C503 H50F 109.5
H50E C503 H50F 109.5
C501 C503 H50G 109.5
H50E C503 H50G 109.5
H50F C503 H50G 109.5
C52 C521 C523 113.6(11)
C52 C521 C522 113.7(12)
C523 C521 C522 107.3(10)
C52 C521 H52A 107.3
C523 C521 H52A 107.3
C522 C521 H52A 107.3
C521 C522 H52B 109.5
C521 C522 H52C 109.5
H52B C522 H52C 109.5
C521 C522 H52D 109.5
H52B C522 H52D 109.5
H52C C522 H52D 109.5
C521 C523 H52E 109.5
C521 C523 H52F 109.5
H52E C523 H52F 109.5
C521 C523 H52G 109.5
H52E C523 H52G 109.5
H52F C523 H52G 109.5
C56 C561 C562 111.1(10)
C56 C561 C563 114.9(10)
C562 C561 C563 109.8(11)
C56 C561 H56A 106.9
C562 C561 H56A 106.9
C563 C561 H56A 106.9
C561 C562 H56B 109.5
C561 C562 H56C 109.5
H56B C562 H56C 109.5
C561 C562 H56D 109.5
H56B C562 H56D 109.5
H56C C562 H56D 109.5
C561 C563 H56E 109.5
C561 C563 H56F 109.5
H56E C563 H56F 109.5
C561 C563 H56G 109.5
H56E C563 H56G 109.5
H56F C563 H56G 109.5
C58 C581 C582 112.5(11)
C58 C581 C583 110.7(11)
C582 C581 C583 109.9(10)
C58 C581 H58A 107.8
C582 C581 H58A 107.8
C583 C581 H58A 107.8
C581 C582 H58B 109.5
C581 C582 H58C 109.5
H58B C582 H58C 109.5
C581 C582 H58D 109.5
H58B C582 H58D 109.5
H58C C582 H58D 109.5
C581 C583 H58E 109.5
C581 C583 H58F 109.5
H58E C583 H58F 109.5
C581 C583 H58G 109.5
H58E C583 H58G 109.5
H58F C583 H58G 109.5
C623 C621 C62 111.6(11)
C623 C621 C622 105.7(11)
C62 C621 C622 111.8(11)
C623 C621 H62A 109.2
C62 C621 H62A 109.2
C622 C621 H62A 109.2
C621 C622 H62B 109.5
C621 C622 H62C 109.5
H62B C622 H62C 109.5
C621 C622 H62D 109.5
H62B C622 H62D 109.5
H62C C622 H62D 109.5
C621 C623 H62E 109.5
C621 C623 H62F 109.5
H62E C623 H62F 109.5
C621 C623 H62G 109.5
H62E C623 H62G 109.5
H62F C623 H62G 109.5
C642 C641 C64 112.4(11)
C642 C641 C643 112.6(9)
C64 C641 C643 109.9(10)
C642 C641 H64A 107.2
C64 C641 H64A 107.2
C643 C641 H64A 107.2
C641 C642 H64B 109.5
C641 C642 H64C 109.5
H64B C642 H64C 109.5
C641 C642 H64D 109.5
H64B C642 H64D 109.5
H64C C642 H64D 109.5
C641 C643 H64E 109.5
C641 C643 H64F 109.5
H64E C643 H64F 109.5
C641 C643 H64G 109.5
H64E C643 H64G 109.5
H64F C643 H64G 109.5
C68 C681 C682 113.5(11)
C68 C681 C683 108.7(10)
C682 C681 C683 111.4(9)
C68 C681 H68A 107.7
C682 C681 H68A 107.7
C683 C681 H68A 107.7
C681 C682 H68B 109.5
C681 C682 H68C 109.5
H68B C682 H68C 109.5
C681 C682 H68D 109.5
H68B C682 H68D 109.5
H68C C682 H68D 109.5
C681 C683 H68E 109.5
C681 C683 H68F 109.5
H68E C683 H68F 109.5
C681 C683 H68G 109.5
H68E C683 H68G 109.5
H68F C683 H68G 109.5
C72 C71 H71A 109.5
C72 C71 H71B 109.5
H71A C71 H71B 109.5
C72 C71 H71C 109.5
H71A C71 H71C 109.5
H71B C71 H71C 109.5
C71 C72 C73 114.9(14)
C71 C72 H72A 108.5
C73 C72 H72A 108.5
C71 C72 H72B 108.5
C73 C72 H72B 108.5
H72A C72 H72B 107.5
C74 C73 C72 118.8(12)
C74 C73 H73A 107.6
C72 C73 H73A 107.6
C74 C73 H73B 107.6
C72 C73 H73B 107.6
H73A C73 H73B 107.0
C73 C74 C75 118.6(11)
C73 C74 H74A 107.7
C75 C74 H74A 107.7
C73 C74 H74B 107.7
C75 C74 H74B 107.7
H74A C74 H74B 107.1
C76 C75 C74 118.1(12)
C76 C75 H75A 107.8
C74 C75 H75A 107.8
C76 C75 H75B 107.8
C74 C75 H75B 107.8
H75A C75 H75B 107.1
C75 C76 H76A 109.5
C75 C76 H76B 109.5
H76A C76 H76B 109.5
C75 C76 H76C 109.5
H76A C76 H76C 109.5
H76B C76 H76C 109.5
C90 C84 C85 123.7(17)
C90 C84 C89 116.3(17)
C85 C84 C89 120.0
C86 C85 C84 120.0
C86 C85 H85A 120.0
C84 C85 H85A 120.0
C85 C86 C87 120.0
C85 C86 H86A 120.0
C87 C86 H86A 120.0
C88 C87 C86 120.0
C88 C87 H87A 120.0
C86 C87 H87A 120.0
C87 C88 C89 120.0
C87 C88 H88A 120.0
C89 C88 H88A 120.0
C88 C89 C84 120.0
C88 C89 H89A 120.0
C84 C89 H89A 120.0
C84 C90 H90A 109.5
C84 C90 H90B 109.5
H90A C90 H90B 109.5
C84 C90 H90C 109.5
H90A C90 H90C 109.5
H90B C90 H90C 109.5
C92 C91 C96 120.0
C92 C91 H91A 119.9
C96 C91 H91A 120.1
C93 C92 C91 120.0
C93 C92 C97 117(2)
C91 C92 C97 123(2)
C92 C93 C94 120.0
C92 C93 H93A 120.0
C94 C93 H93A 120.0
C95 C94 C93 120.0
C95 C94 H94A 120.0
C93 C94 H94A 120.0
C94 C95 C96 120.0
C94 C95 H95A 120.0
C96 C95 H95A 120.0
C95 C96 C91 120.0
C95 C96 H96A 120.0
C91 C96 H96A 120.0
C92 C97 H97A 109.4
C92 C97 H97B 109.5
H97A C97 H97B 109.5
C92 C97 H97C 109.5
H97A C97 H97C 109.5
H97B C97 H97C 109.5
C78 C77 C82 120.0
C78 C77 C83 123(3)
C82 C77 C83 117(3)
C79 C78 C77 120.0
C79 C78 H78A 120.0
C77 C78 H78A 120.0
C78 C79 C80 120.0
C78 C79 H79A 120.0
C80 C79 H79A 120.0
C81 C80 C79 120.0
C81 C80 H80A 120.0
C79 C80 H80A 120.0
C80 C81 C82 120.0
C80 C81 H81A 120.0
C82 C81 H81A 120.0
C81 C82 C77 120.0
C81 C82 H82A 120.0
C77 C82 H82A 120.0
C77 C83 H83A 109.5
C77 C83 H83B 109.5
H83A C83 H83B 109.5
C77 C83 H83C 109.5
H83A C83 H83C 109.5
H83B C83 H83C 109.5
C78A C77A C82A 120.0
C78A C77A C83A 126(3)
C82A C77A C83A 114(3)
C79A C78A C77A 120.0
C79A C78A H78B 120.0
C77A C78A H78B 120.0
C80A C79A C78A 120.0
C80A C79A H79B 120.0
C78A C79A H79B 120.0
C81A C80A C79A 120.0
C81A C80A H80B 120.0
C79A C80A H80B 120.0
C80A C81A C82A 120.0
C80A C81A H81B 120.0
C82A C81A H81B 120.0
C81A C82A C77A 120.0
C81A C82A H82B 120.0
C77A C82A H82B 120.0

loop_
_geom_bond_atom_site_label_1
_geom_bond_atom_site_label_2
_geom_bond_distance
Ag1 S3 2.365(3)
Ag1 S1 2.382(3)
Ag1 Ag2 3.0383(14)
Ag1 Ag3 3.0611(11)
Ag2 S1 2.426(3)
Ag2 S8 2.429(3)
Ag2 Ag7 2.8064(11)
Ag2 Ag8 3.0148(12)
Ag3 S5 2.417(2)
Ag3 S3 2.425(3)
Ag3 Ag4 2.8553(14)
Ag3 Ag5 3.0080(11)
Ag3 Al2 3.128(3)
Ag4 S4 2.421(3)
Ag4 S6 2.435(3)
Ag4 Ag6 3.0153(12)
Ag4 Ag8 3.0640(11)
Ag4 Al3 3.184(3)
Ag5 S2 2.400(3)
Ag5 S5 2.410(3)
Ag5 Ag7 2.9897(13)
Ag6 S6 2.358(3)
Ag6 S7 2.370(3)
Ag6 Ag7 3.0540(12)
Ag7 S7 2.423(3)
Ag7 S2 2.430(3)
Ag8 S8 2.403(3)
Ag8 S4 2.410(3)
Al1 N1 1.916(9)
Al1 N2 1.917(9)
Al1 S2 2.213(4)
Al1 S1 2.245(4)
Al2 N4 1.909(9)
Al2 N3 1.923(8)
Al2 S3 2.212(4)
Al2 S4 2.229(4)
Al3 N6 1.917(8)
Al3 N5 1.937(8)
Al3 S6 2.217(5)
Al3 S5 2.221(4)
Al4 N8 1.895(9)
Al4 N7 1.897(9)
Al4 S8 2.231(4)
Al4 S7 2.235(4)
N1 C4 1.341(14)
N1 C21 1.459(15)
N2 C2 1.352(13)
N2 C27 1.469(13)
N3 C7 1.352(12)
N3 C33 1.468(14)
N4 C9 1.360(12)
N4 C39 1.471(12)
N5 C12 1.333(11)
N5 C45 1.473(12)
N6 C14 1.334(12)
N6 C51 1.461(12)
N7 C17 1.347(13)
N7 C57 1.465(12)
N8 C19 1.377(15)
N8 C63 1.444(13)
C1 C2 1.508(16)
C1 H1A 0.9800
C1 H1B 0.9800
C1 H1C 0.9800
C2 C3 1.390(16)
C3 C4 1.370(17)
C3 H3A 0.9500
C4 C5 1.528(15)
C5 H5A 0.9800
C5 H5B 0.9800
C5 H5C 0.9800
C6 C7 1.544(13)
C6 H6A 0.9800
C6 H6B 0.9800
C6 H6C 0.9800
C7 C8 1.363(15)
C8 C9 1.398(13)
C8 H8A 0.9500
C9 C10 1.496(15)
C10 H10A 0.9800
C10 H10B 0.9800
C10 H10C 0.9800
C11 C12 1.495(14)
C11 H11A 0.9800
C11 H11B 0.9800
C11 H11C 0.9800
C12 C13 1.387(14)
C13 C14 1.385(14)
C13 H13A 0.9500
C14 C15 1.529(13)
C15 H15A 0.9800
C15 H15B 0.9800
C15 H15C 0.9800
C16 C17 1.492(15)
C16 H16A 0.9800
C16 H16B 0.9800
C16 H16C 0.9800
C17 C18 1.402(14)
C18 C19 1.356(14)
C18 H18A 0.9500
C19 C20 1.495(15)
C20 H20A 0.9800
C20 H20B 0.9800
C20 H20C 0.9800
C21 C26 1.414(17)
C21 C22 1.441(15)
C22 C23 1.393(18)
C22 C221 1.515(18)
C23 C24 1.385(18)
C23 H23A 0.9500
C24 C25 1.384(15)
C24 H24A 0.9500
C25 C26 1.407(17)
C25 H25A 0.9500
C26 C261 1.513(15)
C27 C32 1.383(13)
C27 C28 1.402(15)
C28 C29 1.369(15)
C28 C281 1.525(14)
C29 C30 1.383(16)
C29 H29A 0.9500
C30 C31 1.366(17)
C30 H30A 0.9500
C31 C32 1.417(16)
C31 H31A 0.9500
C32 C321 1.488(16)
C33 C34 1.410(15)
C33 C38 1.411(15)
C34 C35 1.403(15)
C34 C341 1.504(15)
C35 C36 1.359(15)
C35 H35A 0.9500
C36 C37 1.354(14)
C36 H36A 0.9500
C37 C38 1.436(16)
C37 H37A 0.9500
C38 C381 1.501(14)
C39 C44 1.379(15)
C39 C40 1.387(14)
C40 C41 1.377(14)
C40 C401 1.525(16)
C41 C42 1.403(17)
C41 H41A 0.9500
C42 C43 1.361(15)
C42 H42A 0.9500
C43 C44 1.396(14)
C43 H43A 0.9500
C44 C441 1.531(15)
C45 C46 1.409(16)
C45 C50 1.417(17)
C46 C47 1.415(15)
C46 C461 1.506(17)
C47 C48 1.381(19)
C47 H47A 0.9500
C48 C49 1.355(17)
C48 H48A 0.9500
C49 C50 1.365(15)
C49 H49A 0.9500
C50 C501 1.493(17)
C51 C56 1.388(16)
C51 C52 1.425(15)
C52 C53 1.378(15)
C52 C521 1.519(17)
C53 C54 1.362(18)
C53 H53A 0.9500
C54 C55 1.348(18)
C54 H54A 0.9500
C55 C56 1.367(15)
C55 H55A 0.9500
C56 C561 1.503(16)
C57 C62 1.400(15)
C57 C58 1.446(13)
C58 C59 1.390(15)
C58 C581 1.499(15)
C59 C60 1.345(16)
C59 H59A 0.9500
C60 C61 1.378(14)
C60 H60A 0.9500
C61 C62 1.395(14)
C61 H61A 0.9500
C62 C621 1.531(14)
C63 C64 1.392(13)
C63 C68 1.439(14)
C64 C65 1.390(15)
C64 C641 1.542(14)
C65 C66 1.382(15)
C65 H65A 0.9500
C66 C67 1.367(15)
C66 H66A 0.9500
C67 C68 1.356(15)
C67 H67A 0.9500
C68 C681 1.522(15)
C221 C222 1.494(16)
C221 C223 1.546(17)
C221 H22A 1.0000
C222 H22B 0.9800
C222 H22C 0.9800
C222 H22D 0.9800
C223 H22E 0.9800
C223 H22F 0.9800
C223 H22G 0.9800
C261 C262 1.507(17)
C261 C263 1.545(15)
C261 H26A 1.0000
C262 H26B 0.9800
C262 H26C 0.9800
C262 H26D 0.9800
C263 H26E 0.9800
C263 H26F 0.9800
C263 H26G 0.9800
C281 C282 1.492(14)
C281 C283 1.512(19)
C281 H28A 1.0000
C282 H28B 0.9800
C282 H28C 0.9800
C282 H28D 0.9800
C283 H28E 0.9800
C283 H28F 0.9800
C283 H28G 0.9800
C321 C323 1.490(16)
C321 C322 1.560(16)
C321 H32A 1.0000
C322 H32B 0.9800
C322 H32C 0.9800
C322 H32D 0.9800
C323 H32E 0.9800
C323 H32F 0.9800
C323 H32G 0.9800
C341 C342 1.504(14)
C341 C343 1.554(15)
C341 H34A 1.0000
C342 H34B 0.9800
C342 H34C 0.9800
C342 H34D 0.9800
C343 H34E 0.9800
C343 H34F 0.9800
C343 H34G 0.9800
C381 C383 1.504(14)
C381 C382 1.548(13)
C381 H38A 1.0000
C382 H38B 0.9800
C382 H38C 0.9800
C382 H38D 0.9800
C383 H38E 0.9800
C383 H38F 0.9800
C383 H38G 0.9800
C401 C402 1.521(15)
C401 C403 1.525(13)
C401 H40A 1.0000
C402 H40B 0.9800
C402 H40C 0.9800
C402 H40D 0.9800
C403 H40E 0.9800
C403 H40F 0.9800
C403 H40G 0.9800
C441 C442 1.513(13)
C441 C443 1.550(16)
C441 H44A 1.0000
C442 H44B 0.9800
C442 H44C 0.9800
C442 H44D 0.9800
C443 H44E 0.9800
C443 H44F 0.9800
C443 H44G 0.9800
C461 C463 1.537(15)
C461 C462 1.551(16)
C461 H46A 1.0000
C462 H46B 0.9800
C462 H46C 0.9800
C462 H46D 0.9800
C463 H46E 0.9800
C463 H46F 0.9800
C463 H46G 0.9800
C501 C503 1.506(14)
C501 C502 1.538(18)
C501 H50A 1.0000
C502 H50B 0.9800
C502 H50C 0.9800
C502 H50D 0.9800
C503 H50E 0.9800
C503 H50F 0.9800
C503 H50G 0.9800
C521 C523 1.523(16)
C521 C522 1.526(15)
C521 H52A 1.0000
C522 H52B 0.9800
C522 H52C 0.9800
C522 H52D 0.9800
C523 H52E 0.9800
C523 H52F 0.9800
C523 H52G 0.9800
C561 C562 1.520(14)
C561 C563 1.551(15)
C561 H56A 1.0000
C562 H56B 0.9800
C562 H56C 0.9800
C562 H56D 0.9800
C563 H56E 0.9800
C563 H56F 0.9800
C563 H56G 0.9800
C581 C582 1.537(15)
C581 C583 1.544(17)
C581 H58A 1.0000
C582 H58B 0.9800
C582 H58C 0.9800
C582 H58D 0.9800
C583 H58E 0.9800
C583 H58F 0.9800
C583 H58G 0.9800
C621 C623 1.483(16)
C621 C622 1.568(19)
C621 H62A 1.0000
C622 H62B 0.9800
C622 H62C 0.9800
C622 H62D 0.9800
C623 H62E 0.9800
C623 H62F 0.9800
C623 H62G 0.9800
C641 C642 1.516(17)
C641 C643 1.566(17)
C641 H64A 1.0000
C642 H64B 0.9800
C642 H64C 0.9800
C642 H64D 0.9800
C643 H64E 0.9800
C643 H64F 0.9800
C643 H64G 0.9800
C681 C682 1.524(18)
C681 C683 1.564(14)
C681 H68A 1.0000
C682 H68B 0.9800
C682 H68C 0.9800
C682 H68D 0.9800
C683 H68E 0.9800
C683 H68F 0.9800
C683 H68G 0.9800
C71 C72 1.461(19)
C71 H71A 0.9800
C71 H71B 0.9800
C71 H71C 0.9800
C72 C73 1.493(17)
C72 H72A 0.9900
C72 H72B 0.9900
C73 C74 1.481(16)
C73 H73A 0.9900
C73 H73B 0.9900
C74 C75 1.500(15)
C74 H74A 0.9900
C74 H74B 0.9900
C75 C76 1.475(16)
C75 H75A 0.9900
C75 H75B 0.9900
C76 H76A 0.9800
C76 H76B 0.9800
C76 H76C 0.9800
C84 C90 1.30(3)
C84 C85 1.3900
C84 C89 1.3900
C85 C86 1.3900
C85 H85A 0.9500
C86 C87 1.3900
C86 H86A 0.9500
C87 C88 1.3900
C87 H87A 0.9500
C88 C89 1.3900
C88 H88A 0.9500
C89 H89A 0.9500
C90 H90A 0.9800
C90 H90B 0.9800
C90 H90C 0.9800
C91 C92 1.3900
C91 C96 1.3900
C91 H91A 0.9500
C92 C93 1.3900
C92 C97 1.43(3)
C93 C94 1.3900
C93 H93A 0.9500
C94 C95 1.3900
C94 H94A 0.9500
C95 C96 1.3900
C95 H95A 0.9500
C96 H96A 0.9500
C97 H97A 0.9800
C97 H97B 0.9800
C97 H97C 0.9800
C77 C78 1.3900
C77 C82 1.3900
C77 C83 1.42(4)
C78 C79 1.3900
C78 H78A 0.9500
C79 C80 1.3900
C79 H79A 0.9500
C80 C81 1.3900
C80 H80A 0.9500
C81 C82 1.3900
C81 H81A 0.9500
C82 H82A 0.9500
C83 H83A 0.9800
C83 H83B 0.9800
C83 H83C 0.9800
C77A C78A 1.3900
C77A C82A 1.3900
C77A C83A 1.68(5)
C78A C79A 1.3900
C78A H78B 0.9500
C79A C80A 1.3900
C79A H79B 0.9500
C80A C81A 1.3900
C80A H80B 0.9500
C81A C82A 1.3900
C81A H81B 0.9500
C82A H82B 0.9500
C83A H83D 0.9800
C83A H83E 0.9800
C83A H83F 0.9800
